data_1508104
loop_
_publ_author_name
'Spruell, Jason M.'
'Coskun, Ali'
'Friedman, Douglas C.'
'Forgan, Ross S.'
'Sarjeant, Amy A.'
'Trabolsi, Ali'
'Fahrenbach, Albert C.'
'Barin, Gokhan'
'Paxton, Walter F.'
'Dey, Sanjeev K.'
'Olson, Mark A.'
'Ben\'itez, Diego'
'Tkatchouk, Ekaterina'
'Colvin, Michael T.'
'Carmielli, Raanan'
'Caldwell, Stuart T.'
'Rosair, Georgina M.'
'Hewage, Shanika Gunatilaka'
'Duclairoir, Florence'
'Seymour, Jennifer L.'
'Slawin, Alexandra M. Z.'
'Goddard, 3rd, William A'
'Wasielewski, Michael R.'
'Cooke, Graeme'
'Stoddart, J. Fraser'

_publ_section_title
;
 Highly stable tetrathiafulvalene radical dimers in [3]catenanes.
;
_journal_issue 10
_journal_name_full 'Nature chemistry'
_journal_page_first 870
_journal_page_last 879
_journal_paper_doi 10.1038/nchem.749
_journal_volume 2
_journal_year 2010
_chemical_formula_moiety 'C4 H10 O, 4(Cl O4), 2(F6 P), 5(C H3 N O2)'
_chemical_formula_sum 'C109 H133 Cl4 F12 N9 O43 P2 S8'
_chemical_formula_weight 2945.46
_chemical_name_systematic
; 
 ? 
;
_space_group_IT_number 2
_symmetry_cell_setting triclinic
_symmetry_space_group_name_Hall '-P 1'
_symmetry_space_group_name_H-M 'P -1'
_atom_sites_solution_hydrogens geom
_atom_sites_solution_primary direct
_atom_sites_solution_secondary difmap
_audit_creation_method SHELXL-97
_cell_angle_alpha 95.326(3)
_cell_angle_beta 95.544(2)
_cell_angle_gamma 92.596(2)
_cell_formula_units_Z 2
_cell_length_a 14.1826(5)
_cell_length_b 21.4251(8)
_cell_length_c 22.9043(8)
_cell_measurement_reflns_used 4864
_cell_measurement_temperature 100(2)
_cell_measurement_theta_max 53.13
_cell_measurement_theta_min 2.70
_cell_volume 6887.0(4)
_computing_cell_refinement 'Bruker SAINT'
_computing_data_collection 'Bruker APEX2'
_computing_data_reduction 'Bruker SAINT'
_computing_molecular_graphics 'Bruker SHELXTL'
_computing_publication_material 'Bruker SHELXTL'
_computing_structure_refinement 'SHELXL-97 (Sheldrick, 2008)'
_computing_structure_solution 'SHELXS-97 (Sheldrick, 2008)'
_diffrn_ambient_temperature 100(2)
_diffrn_measured_fraction_theta_full 0.960
_diffrn_measured_fraction_theta_max 0.960
_diffrn_measurement_device_type 'Bruker APEX-II CCD'
_diffrn_measurement_method '\f and \w scans'
_diffrn_radiation_monochromator graphite
_diffrn_radiation_source 'fine-focus sealed tube'
_diffrn_radiation_type CuK\a
_diffrn_radiation_wavelength 1.54178
_diffrn_reflns_av_R_equivalents 0.0534
_diffrn_reflns_av_sigmaI/netI 0.0919
_diffrn_reflns_limit_h_max 11
_diffrn_reflns_limit_h_min -15
_diffrn_reflns_limit_k_max 23
_diffrn_reflns_limit_k_min -23
_diffrn_reflns_limit_l_max 25
_diffrn_reflns_limit_l_min -24
_diffrn_reflns_number 42870
_diffrn_reflns_theta_full 59.05
_diffrn_reflns_theta_max 59.05
_diffrn_reflns_theta_min 1.95
_diffrn_standards_number 0
_exptl_absorpt_coefficient_mu 2.990
_exptl_absorpt_correction_T_max 0.7516
_exptl_absorpt_correction_T_min 0.5926
_exptl_absorpt_correction_type multi-scan
_exptl_absorpt_process_details 'SADABS (Bruker)'
_exptl_crystal_colour red
_exptl_crystal_density_diffrn 1.420
_exptl_crystal_density_method 'not measured'
_exptl_crystal_description plate
_exptl_crystal_F_000 3056
_exptl_crystal_size_max 0.49
_exptl_crystal_size_mid 0.32
_exptl_crystal_size_min 0.06
_refine_diff_density_max 1.234
_refine_diff_density_min -0.866
_refine_diff_density_rms 0.110
_refine_ls_extinction_method none
_refine_ls_goodness_of_fit_ref 0.968
_refine_ls_hydrogen_treatment constr
_refine_ls_matrix_type full
_refine_ls_number_parameters 1798
_refine_ls_number_reflns 19091
_refine_ls_number_restraints 1724
_refine_ls_restrained_S_all 0.959
_refine_ls_R_factor_all 0.1565
_refine_ls_R_factor_gt 0.0944
_refine_ls_shift/su_max 0.000
_refine_ls_shift/su_mean 0.000
_refine_ls_structure_factor_coef Fsqd
_refine_ls_weighting_details 'calc w=1/[\s^2^(Fo^2^)+(0.1896P)^2^+0.0000P] where P=(Fo^2^+2Fc^2^)/3'
_refine_ls_weighting_scheme calc
_refine_ls_wR_factor_gt 0.2552
_refine_ls_wR_factor_ref 0.2929
_reflns_number_gt 9935
_reflns_number_total 19091
_reflns_threshold_expression >2sigma(I)
_cod_data_source_file nchem.749-s6.cif
_cod_data_source_block n0455
_cod_depositor_comments
;
The following automatic conversions were performed:

'_symmetry_cell_setting' value 'Triclinic' changed to 'triclinic'
according to /home/saulius/struct/CIF-dictionaries/cif_core.dic
dictionary named 'cif_core.dic' version 2.4.1 from 2010-06-29.

Automatic conversion script
Id: cif_fix_values 1891 2012-01-12 08:04:46Z andrius 
;
_cod_original_sg_symbol_H-M P-1
_cod_database_code 1508104

loop_
_symmetry_equiv_pos_as_xyz
'x, y, z'
'-x, -y, -z'

loop_
_atom_site_label
_atom_site_type_symbol
_atom_site_fract_x
_atom_site_fract_y
_atom_site_fract_z
_atom_site_U_iso_or_equiv
_atom_site_adp_type
_atom_site_occupancy
_atom_site_symmetry_multiplicity
_atom_site_calc_flag
_atom_site_refinement_flags
_atom_site_disorder_assembly
_atom_site_disorder_group
N1 N 0.7491(4) 0.3687(3) 0.3246(3) 0.0603(17) Uani 1 1 d U . .
N2 N 0.2782(4) 0.3790(3) 0.2087(2) 0.0447(14) Uani 1 1 d U . .
N3 N 0.1277(4) -0.1079(3) 0.2264(3) 0.0471(14) Uani 1 1 d U . .
N4 N 0.6185(4) -0.1236(3) 0.2824(2) 0.0481(14) Uani 1 1 d U . .
C1 C 0.8467(5) 0.3486(4) 0.3477(4) 0.069(2) Uani 1 1 d U . .
H1A H 0.8960 0.3643 0.3241 0.083 Uiso 1 1 calc R . .
H1B H 0.8629 0.3656 0.3894 0.083 Uiso 1 1 calc R . .
C2 C 0.6831(5) 0.3808(4) 0.3610(4) 0.056(2) Uani 1 1 d U . .
H2A H 0.7002 0.3848 0.4023 0.067 Uiso 1 1 calc R . .
C3 C 0.5931(5) 0.3873(4) 0.3404(3) 0.0542(19) Uani 1 1 d U . .
H3A H 0.5469 0.3955 0.3670 0.065 Uiso 1 1 calc R . .
C4 C 0.5670(5) 0.3822(3) 0.2801(3) 0.0485(17) Uani 1 1 d U . .
C5 C 0.6386(5) 0.3731(4) 0.2426(4) 0.065(2) Uani 1 1 d U . .
H5A H 0.6242 0.3708 0.2011 0.078 Uiso 1 1 calc R . .
C6 C 0.7287(5) 0.3675(4) 0.2665(4) 0.068(2) Uani 1 1 d U . .
H6A H 0.7780 0.3628 0.2414 0.082 Uiso 1 1 calc R . .
C7 C 0.4669(5) 0.3834(3) 0.2555(3) 0.0449(16) Uani 1 1 d U . .
C8 C 0.3933(5) 0.3847(4) 0.2919(3) 0.0513(18) Uani 1 1 d U . .
H8A H 0.4077 0.3868 0.3335 0.062 Uiso 1 1 calc R . .
C9 C 0.2996(5) 0.3828(4) 0.2680(3) 0.0496(18) Uani 1 1 d U . .
H9A H 0.2501 0.3841 0.2932 0.059 Uiso 1 1 calc R . .
C10 C 0.3474(5) 0.3788(4) 0.1727(3) 0.0532(18) Uani 1 1 d U . .
H10A H 0.3315 0.3772 0.1313 0.064 Uiso 1 1 calc R . .
C11 C 0.4428(5) 0.3809(4) 0.1955(3) 0.0510(18) Uani 1 1 d U . .
H11A H 0.4912 0.3806 0.1695 0.061 Uiso 1 1 calc R . .
C12 C 0.1778(5) 0.3709(4) 0.1847(3) 0.0531(18) Uani 1 1 d U . .
H12A H 0.1707 0.3825 0.1438 0.064 Uiso 1 1 calc R . .
H12B H 0.1392 0.3986 0.2086 0.064 Uiso 1 1 calc R . .
C13 C 0.1437(5) 0.3040(4) 0.1857(3) 0.0473(17) Uani 1 1 d U . .
C14 C 0.1180(5) 0.2841(4) 0.2381(3) 0.0484(17) Uani 1 1 d U . .
H14A H 0.1157 0.3138 0.2714 0.058 Uiso 1 1 calc R . .
C15 C 0.0957(5) 0.2216(4) 0.2422(3) 0.0472(17) Uani 1 1 d U . .
H15A H 0.0819 0.2084 0.2791 0.057 Uiso 1 1 calc R . .
C16 C 0.0930(4) 0.1770(3) 0.1933(3) 0.0426(15) Uani 1 1 d U . .
C17 C 0.1175(5) 0.1985(4) 0.1399(3) 0.0473(17) Uani 1 1 d U . .
H17A H 0.1169 0.1694 0.1059 0.057 Uiso 1 1 calc R . .
C18 C 0.1422(5) 0.2604(4) 0.1366(3) 0.0473(17) Uani 1 1 d U . .
H18A H 0.1585 0.2739 0.1003 0.057 Uiso 1 1 calc R . .
C19 C 0.0687(4) 0.1096(3) 0.1985(3) 0.0417(15) Uani 1 1 d U . .
C20 C 0.0905(5) 0.0850(4) 0.2528(3) 0.0451(16) Uani 1 1 d U . .
H20A H 0.1173 0.1120 0.2861 0.054 Uiso 1 1 calc R . .
C21 C 0.0732(5) 0.0221(4) 0.2582(3) 0.0490(17) Uani 1 1 d U . .
H21A H 0.0882 0.0065 0.2953 0.059 Uiso 1 1 calc R . .
C22 C 0.0346(4) -0.0189(3) 0.2107(3) 0.0432(15) Uani 1 1 d U . .
C23 C 0.0099(5) 0.0048(4) 0.1566(3) 0.0473(16) Uani 1 1 d U . .
H23A H -0.0184 -0.0223 0.1238 0.057 Uiso 1 1 calc R . .
C24 C 0.0276(5) 0.0692(4) 0.1513(3) 0.0478(17) Uani 1 1 d U . .
H24A H 0.0109 0.0852 0.1146 0.057 Uiso 1 1 calc R . .
C25 C 0.0284(5) -0.0871(4) 0.2157(4) 0.0546(18) Uani 1 1 d U . .
H25A H -0.0039 -0.1096 0.1790 0.066 Uiso 1 1 calc R . .
H25B H -0.0082 -0.0963 0.2489 0.066 Uiso 1 1 calc R . .
C26 C 0.1805(5) -0.1157(3) 0.1801(3) 0.0489(17) Uani 1 1 d U . .
H26A H 0.1508 -0.1166 0.1410 0.059 Uiso 1 1 calc R . .
C27 C 0.2753(5) -0.1223(4) 0.1892(3) 0.0485(18) Uani 1 1 d U . .
H27A H 0.3112 -0.1288 0.1564 0.058 Uiso 1 1 calc R . .
C28 C 0.3207(5) -0.1195(3) 0.2467(3) 0.0441(16) Uani 1 1 d U . .
C29 C 0.2621(6) -0.1146(4) 0.2922(3) 0.0568(19) Uani 1 1 d U . .
H29A H 0.2889 -0.1153 0.3317 0.068 Uiso 1 1 calc R . .
C30 C 0.1669(5) -0.1090(4) 0.2808(3) 0.0544(19) Uani 1 1 d U . .
H30A H 0.1283 -0.1058 0.3125 0.065 Uiso 1 1 calc R . .
C31 C 0.4245(5) -0.1214(3) 0.2592(3) 0.0454(16) Uani 1 1 d U . .
C32 C 0.4850(5) -0.1251(4) 0.2143(3) 0.0482(17) Uani 1 1 d U . .
H32A H 0.4593 -0.1268 0.1743 0.058 Uiso 1 1 calc R . .
C33 C 0.5809(5) -0.1262(4) 0.2278(3) 0.0519(18) Uani 1 1 d U . .
H33A H 0.6210 -0.1290 0.1969 0.062 Uiso 1 1 calc R . .
C34 C 0.5628(6) -0.1192(4) 0.3272(3) 0.060(2) Uani 1 1 d U . .
H34A H 0.5909 -0.1171 0.3668 0.073 Uiso 1 1 calc R . .
C35 C 0.4681(5) -0.1179(4) 0.3162(3) 0.058(2) Uani 1 1 d U . .
H35A H 0.4303 -0.1146 0.3483 0.069 Uiso 1 1 calc R . .
C36 C 0.7251(5) -0.1192(3) 0.2965(3) 0.0503(17) Uani 1 1 d U . .
H36A H 0.7426 -0.1403 0.3324 0.060 Uiso 1 1 calc R . .
H36B H 0.7553 -0.1406 0.2635 0.060 Uiso 1 1 calc R . .
C37 C 0.7591(5) -0.0526(4) 0.3061(3) 0.0450(16) Uani 1 1 d U . .
C38 C 0.7896(4) -0.0209(4) 0.2606(3) 0.0477(17) Uani 1 1 d U . .
H38A H 0.7959 -0.0437 0.2238 0.057 Uiso 1 1 calc R . .
C39 C 0.8113(4) 0.0432(4) 0.2677(3) 0.0457(16) Uani 1 1 d U . .
H39A H 0.8310 0.0640 0.2357 0.055 Uiso 1 1 calc R . .
C40 C 0.8040(4) 0.0771(4) 0.3219(3) 0.0466(16) Uani 1 1 d U . .
C41 C 0.7777(5) 0.0454(4) 0.3683(3) 0.0548(18) Uani 1 1 d U . .
H41A H 0.7738 0.0681 0.4056 0.066 Uiso 1 1 calc R . .
C42 C 0.7569(5) -0.0188(4) 0.3612(3) 0.0563(19) Uani 1 1 d U . .
H42A H 0.7411 -0.0399 0.3939 0.068 Uiso 1 1 calc R . .
C43 C 0.8185(4) 0.1469(4) 0.3291(3) 0.0504(17) Uani 1 1 d U . .
C44 C 0.8752(5) 0.1791(4) 0.2937(4) 0.060(2) Uani 1 1 d U . .
H44A H 0.9076 0.1561 0.2650 0.072 Uiso 1 1 calc R . .
C45 C 0.8847(5) 0.2446(4) 0.3001(4) 0.062(2) Uani 1 1 d U . .
H45A H 0.9219 0.2659 0.2750 0.075 Uiso 1 1 calc R . .
C46 C 0.8408(5) 0.2784(4) 0.3425(4) 0.0564(19) Uani 1 1 d U . .
C47 C 0.7832(5) 0.2465(4) 0.3775(4) 0.063(2) Uani 1 1 d U . .
H47A H 0.7505 0.2697 0.4058 0.075 Uiso 1 1 calc R . .
C48 C 0.7734(5) 0.1832(4) 0.3716(4) 0.058(2) Uani 1 1 d U . .
H48A H 0.7352 0.1626 0.3967 0.069 Uiso 1 1 calc R . .
S1 S 0.35195(12) 0.20696(9) 0.20242(8) 0.0472(5) Uani 1 1 d U . .
S2 S 0.55640(12) 0.20278(9) 0.23024(8) 0.0514(5) Uani 1 1 d U . .
S3 S 0.52662(12) 0.22726(10) 0.36983(8) 0.0519(5) Uani 1 1 d U . .
S4 S 0.32288(12) 0.22701(10) 0.33919(8) 0.0522(5) Uani 1 1 d U . .
O1 O 0.3649(3) 0.2703(3) 0.0749(2) 0.0567(13) Uani 1 1 d U . .
O2 O 0.2757(4) 0.3819(3) 0.0390(2) 0.0680(15) Uani 1 1 d U . .
O3 O 0.2544(4) 0.4935(3) 0.1215(2) 0.0607(13) Uani 1 1 d U . .
O4 O 0.2595(4) 0.5180(3) 0.2527(3) 0.0685(15) Uani 1 1 d U . .
O5 O 0.6017(4) 0.2858(3) 0.4811(2) 0.0692(16) Uani 1 1 d U . .
O6 O 0.7896(4) 0.3474(3) 0.4960(3) 0.0817(17) Uani 1 1 d U . .
O7 O 0.8251(4) 0.4708(3) 0.4486(3) 0.0715(16) Uani 1 1 d U . .
O8 O 0.8200(4) 0.5048(3) 0.3251(3) 0.0815(17) Uani 1 1 d U . .
C49 C 0.4214(5) 0.2019(4) 0.1433(3) 0.0495(17) Uani 1 1 d U . .
C50 C 0.4470(5) 0.2090(3) 0.2556(3) 0.0455(16) Uani 1 1 d U . .
C51 C 0.5135(5) 0.1997(4) 0.1577(3) 0.0531(19) Uani 1 1 d U . .
H51A H 0.5556 0.1963 0.1279 0.064 Uiso 1 1 calc R . .
C52 C 0.3727(5) 0.2055(4) 0.0825(3) 0.0569(18) Uani 1 1 d U . .
H52A H 0.4103 0.1854 0.0524 0.068 Uiso 1 1 calc R . .
H52B H 0.3090 0.1838 0.0784 0.068 Uiso 1 1 calc R . .
C53 C 0.3307(6) 0.2790(4) 0.0161(3) 0.0607(19) Uani 1 1 d U . .
H53A H 0.2632 0.2640 0.0084 0.073 Uiso 1 1 calc R . .
H53B H 0.3671 0.2542 -0.0117 0.073 Uiso 1 1 calc R . .
C54 C 0.3406(6) 0.3462(4) 0.0068(4) 0.066(2) Uani 1 1 d U . .
H54A H 0.4064 0.3625 0.0199 0.079 Uiso 1 1 calc R . .
H54B H 0.3279 0.3511 -0.0358 0.079 Uiso 1 1 calc R . .
C55 C 0.2805(8) 0.4455(5) 0.0282(4) 0.083(3) Uani 1 1 d U . .
H55A H 0.2631 0.4487 -0.0143 0.099 Uiso 1 1 calc R . .
H55B H 0.3465 0.4630 0.0383 0.099 Uiso 1 1 calc R . .
C56 C 0.2161(7) 0.4832(5) 0.0631(4) 0.081(2) Uani 1 1 d U . .
H56A H 0.2075 0.5239 0.0466 0.097 Uiso 1 1 calc R . .
H56B H 0.1533 0.4605 0.0607 0.097 Uiso 1 1 calc R . .
C57 C 0.2030(7) 0.5384(4) 0.1545(4) 0.075(2) Uani 1 1 d U . .
H57A H 0.1425 0.5182 0.1635 0.090 Uiso 1 1 calc R . .
H57B H 0.1878 0.5736 0.1307 0.090 Uiso 1 1 calc R . .
C58 C 0.2604(7) 0.5630(4) 0.2105(4) 0.072(2) Uani 1 1 d U . .
H58A H 0.3266 0.5727 0.2025 0.087 Uiso 1 1 calc R . .
H58B H 0.2344 0.6023 0.2266 0.087 Uiso 1 1 calc R . .
C59 C 0.3106(6) 0.5410(4) 0.3073(4) 0.071(2) Uani 1 1 d U . .
H59A H 0.2954 0.5132 0.3377 0.085 Uiso 1 1 calc R . .
H59B H 0.2901 0.5834 0.3195 0.085 Uiso 1 1 calc R . .
C60 C 0.4139(7) 0.5444(4) 0.3043(4) 0.077(2) Uani 1 1 d U . .
C61 C 0.4961(7) 0.5433(5) 0.3002(5) 0.082(3) Uani 1 1 d U . .
C62 C 0.4574(5) 0.2461(4) 0.4264(3) 0.0552(19) Uani 1 1 d U . .
C63 C 0.4336(5) 0.2185(3) 0.3152(3) 0.0467(17) Uani 1 1 d U . .
C64 C 0.3647(5) 0.2457(4) 0.4112(3) 0.0544(19) Uani 1 1 d U . .
H64A H 0.3224 0.2558 0.4399 0.065 Uiso 1 1 calc R . .
C65 C 0.5086(5) 0.2616(5) 0.4874(4) 0.069(2) Uani 1 1 d U . .
H65A H 0.4744 0.2932 0.5102 0.083 Uiso 1 1 calc R . .
H65B H 0.5116 0.2234 0.5086 0.083 Uiso 1 1 calc R . .
C66 C 0.6561(6) 0.2967(6) 0.5372(4) 0.089(3) Uani 1 1 d U . .
H66A H 0.6415 0.2628 0.5620 0.107 Uiso 1 1 calc R . .
H66B H 0.6403 0.3371 0.5576 0.107 Uiso 1 1 calc R . .
C67 C 0.7587(6) 0.2986(6) 0.5279(4) 0.087(3) Uani 1 1 d U . .
H67A H 0.7963 0.3025 0.5669 0.104 Uiso 1 1 calc R . .
H67B H 0.7726 0.2581 0.5069 0.104 Uiso 1 1 calc R . .
C68 C 0.8067(8) 0.4100(6) 0.5287(4) 0.093(3) Uani 1 1 d U . .
H68A H 0.8359 0.4057 0.5691 0.111 Uiso 1 1 calc R . .
H68B H 0.7455 0.4299 0.5319 0.111 Uiso 1 1 calc R . .
C69 C 0.8709(7) 0.4510(5) 0.4983(5) 0.091(3) Uani 1 1 d U . .
H69A H 0.8948 0.4880 0.5258 0.109 Uiso 1 1 calc R . .
H69B H 0.9262 0.4274 0.4877 0.109 Uiso 1 1 calc R . .
C70 C 0.8844(6) 0.5172(5) 0.4246(5) 0.086(3) Uani 1 1 d U . .
H70A H 0.9090 0.5500 0.4564 0.103 Uiso 1 1 calc R . .
H70B H 0.9393 0.4968 0.4090 0.103 Uiso 1 1 calc R . .
C71 C 0.8319(8) 0.5461(5) 0.3779(5) 0.093(3) Uani 1 1 d U . .
H71A H 0.7690 0.5568 0.3900 0.112 Uiso 1 1 calc R . .
H71B H 0.8664 0.5854 0.3708 0.112 Uiso 1 1 calc R . .
C72 C 0.7742(7) 0.5290(6) 0.2778(6) 0.102(3) Uani 1 1 d U . .
H72A H 0.7771 0.5000 0.2418 0.122 Uiso 1 1 calc R . .
H72B H 0.8061 0.5697 0.2719 0.122 Uiso 1 1 calc R . .
C73 C 0.6762(8) 0.5381(5) 0.2874(5) 0.094(3) Uani 1 1 d U . .
C74 C 0.5929(8) 0.5400(5) 0.2917(6) 0.093(3) Uani 1 1 d U . .
S5 S 0.55669(12) 0.04748(9) 0.23818(8) 0.0486(5) Uani 1 1 d U . .
S6 S 0.35397(12) 0.04613(9) 0.20253(8) 0.0456(5) Uani 1 1 d U . .
S7 S 0.31146(12) 0.06462(9) 0.33627(8) 0.0478(5) Uani 1 1 d U . .
S8 S 0.51274(12) 0.07143(10) 0.37552(8) 0.0506(5) Uani 1 1 d U . .
O9 O 0.6310(3) -0.0389(3) 0.1322(2) 0.0575(13) Uani 1 1 d U . .
O10 O 0.7545(4) -0.1374(3) 0.1436(2) 0.0777(17) Uani 1 1 d U . .
O11 O 0.6982(4) -0.2450(3) 0.2052(3) 0.0761(16) Uani 1 1 d U . .
O12 O 0.5512(5) -0.2641(5) 0.2834(5) 0.139(4) Uani 1 1 d U . .
O13 O 0.1845(4) 0.0407(3) 0.4143(2) 0.0731(17) Uani 1 1 d U . .
O14 O 0.0276(4) -0.0528(3) 0.3793(2) 0.0719(16) Uani 1 1 d U A .
O15 O -0.0280(8) -0.1764(4) 0.3360(4) 0.139(3) Uani 1 1 d U . .
O16 O -0.0025(4) -0.2336(3) 0.2202(3) 0.0820(17) Uani 1 1 d U . .
C75 C 0.5203(5) 0.0329(4) 0.1636(3) 0.0485(17) Uani 1 1 d U . .
C76 C 0.4429(4) 0.0539(3) 0.2581(3) 0.0425(16) Uani 1 1 d U . .
C77 C 0.4275(5) 0.0316(4) 0.1484(3) 0.0501(18) Uani 1 1 d U . .
H77A H 0.4024 0.0227 0.1083 0.060 Uiso 1 1 calc R . .
C78 C 0.5931(5) 0.0204(4) 0.1210(3) 0.0553(19) Uani 1 1 d U . .
H78A H 0.5634 0.0187 0.0799 0.066 Uiso 1 1 calc R . .
H78B H 0.6442 0.0541 0.1271 0.066 Uiso 1 1 calc R . .
C79 C 0.6967(6) -0.0562(5) 0.0902(4) 0.072(2) Uani 1 1 d U . .
H79A H 0.7578 -0.0317 0.1010 0.086 Uiso 1 1 calc R . .
H79B H 0.6712 -0.0468 0.0505 0.086 Uiso 1 1 calc R . .
C80 C 0.7120(7) -0.1244(5) 0.0900(3) 0.075(2) Uani 1 1 d U . .
H80A H 0.6502 -0.1486 0.0813 0.090 Uiso 1 1 calc R . .
H80B H 0.7525 -0.1374 0.0587 0.090 Uiso 1 1 calc R . .
C81 C 0.7936(8) -0.1974(5) 0.1409(4) 0.093(3) Uani 1 1 d U . .
H81A H 0.8171 -0.2057 0.1018 0.112 Uiso 1 1 calc R . .
H81B H 0.8493 -0.1953 0.1708 0.112 Uiso 1 1 calc R . .
C82 C 0.7352(9) -0.2475(6) 0.1496(5) 0.111(4) Uani 1 1 d U . .
H82A H 0.7707 -0.2860 0.1446 0.133 Uiso 1 1 calc R . .
H82B H 0.6813 -0.2512 0.1184 0.133 Uiso 1 1 calc R . .
C83 C 0.6678(11) -0.2989(7) 0.2230(8) 0.153(6) Uani 1 1 d U . .
H83A H 0.7240 -0.3233 0.2323 0.184 Uiso 1 1 calc R . .
H83B H 0.6291 -0.3227 0.1892 0.184 Uiso 1 1 calc R . .
C84 C 0.6135(14) -0.2976(6) 0.2723(9) 0.175(6) Uani 1 1 d U . .
H84A H 0.5855 -0.3409 0.2717 0.210 Uiso 1 1 calc R . .
H84B H 0.6607 -0.2914 0.3074 0.210 Uiso 1 1 calc R . .
C85 C 0.4930(6) -0.2755(6) 0.3265(5) 0.095(3) Uani 1 1 d U . .
H85A H 0.5065 -0.2429 0.3603 0.114 Uiso 1 1 calc R . .
H85B H 0.5055 -0.3168 0.3409 0.114 Uiso 1 1 calc R . .
C86 C 0.3962(6) -0.2749(4) 0.3034(4) 0.067(2) Uani 1 1 d U . .
C87 C 0.3167(7) -0.2724(4) 0.2788(4) 0.071(2) Uani 1 1 d U . .
C88 C 0.3432(5) 0.0704(4) 0.4117(3) 0.059(2) Uani 1 1 d U . .
C89 C 0.4251(5) 0.0630(3) 0.3175(3) 0.0438(16) Uani 1 1 d U . .
C90 C 0.4342(5) 0.0737(4) 0.4292(3) 0.059(2) Uani 1 1 d U . .
H90A H 0.4564 0.0772 0.4699 0.071 Uiso 1 1 calc R . .
C91 C 0.2613(5) 0.0726(5) 0.4490(3) 0.071(3) Uani 1 1 d U . .
H91A H 0.2765 0.0520 0.4854 0.086 Uiso 1 1 calc R . .
H91B H 0.2467 0.1166 0.4601 0.086 Uiso 1 1 calc R . .
C92 C 0.1043(5) 0.0321(5) 0.4469(4) 0.070(2) Uani 1 1 d U . .
H92A H 0.0917 0.0724 0.4689 0.084 Uiso 1 1 calc R . .
H92B H 0.1178 0.0011 0.4757 0.084 Uiso 1 1 calc R . .
C93 C 0.0189(6) 0.0093(5) 0.4052(4) 0.068(2) Uani 1 1 d U . .
H93A H -0.0383 0.0103 0.4268 0.082 Uiso 1 1 calc R . .
H93B H 0.0105 0.0378 0.3737 0.082 Uiso 1 1 calc R . .
C94 C -0.0024(7) -0.0982(5) 0.4151(4) 0.086(3) Uani 1 1 d U . .
H94A H -0.0710 -0.0952 0.4187 0.104 Uiso 1 1 calc R A .
H94B H 0.0318 -0.0897 0.4550 0.104 Uiso 1 1 calc R . .
C95 C 0.0156(11) -0.1635(6) 0.3903(6) 0.122(4) Uani 1 1 d U A .
H95A H 0.0847 -0.1676 0.3893 0.146 Uiso 1 1 calc R . .
H95B H -0.0077 -0.1942 0.4161 0.146 Uiso 1 1 calc R . .
C96 C -0.081(2) -0.2344(12) 0.3052(13) 0.096(6) Uani 0.45(2) 1 d PU A 1
H96A H -0.1075 -0.2604 0.3339 0.115 Uiso 0.45(2) 1 calc PR A 1
H96B H -0.1327 -0.2236 0.2766 0.115 Uiso 0.45(2) 1 calc PR A 1
C97 C -0.008(2) -0.2669(17) 0.2756(16) 0.082(6) Uani 0.45(2) 1 d PU A 1
H97A H -0.0274 -0.3119 0.2657 0.099 Uiso 0.45(2) 1 calc PR A 1
H97B H 0.0530 -0.2629 0.3004 0.099 Uiso 0.45(2) 1 calc PR A 1
C96' C -0.0025(14) -0.2420(10) 0.3261(9) 0.081(5) Uani 0.55(2) 1 d PU A 2
H96C H -0.0272 -0.2679 0.3554 0.098 Uiso 0.55(2) 1 calc PR A 2
H96D H 0.0670 -0.2452 0.3271 0.098 Uiso 0.55(2) 1 calc PR A 2
C97' C -0.053(2) -0.2612(14) 0.2635(13) 0.087(5) Uani 0.55(2) 1 d PU A 2
H97C H -0.0557 -0.3074 0.2555 0.104 Uiso 0.55(2) 1 calc PR A 2
H97D H -0.1183 -0.2472 0.2612 0.104 Uiso 0.55(2) 1 calc PR A 2
C98 C 0.0578(7) -0.2680(5) 0.1871(5) 0.083(3) Uani 1 1 d U A .
H98A H 0.0651 -0.2484 0.1502 0.099 Uiso 1 1 calc R . .
H98B H 0.0296 -0.3112 0.1764 0.099 Uiso 1 1 calc R . .
C99 C 0.1536(7) -0.2708(4) 0.2208(5) 0.078(3) Uani 1 1 d U . .
C100 C 0.2286(7) -0.2712(4) 0.2483(5) 0.074(2) Uani 1 1 d U A .
P1 P 0.40067(18) -0.12069(13) 0.01489(9) 0.0720(7) Uani 1 1 d U . .
F1 F 0.4951(4) -0.0980(4) -0.0048(3) 0.119(2) Uani 1 1 d U . .
F2 F 0.3587(5) -0.0574(4) 0.0133(3) 0.131(2) Uani 1 1 d U . .
F3 F 0.4496(8) -0.1864(5) 0.0240(6) 0.205(4) Uani 1 1 d U . .
F4 F 0.3622(6) -0.1486(4) -0.0422(4) 0.162(3) Uani 1 1 d U . .
F5 F 0.4191(7) -0.1137(5) 0.0750(3) 0.170(3) Uani 1 1 d U . .
F6 F 0.3041(7) -0.1505(6) 0.0330(6) 0.208(4) Uani 1 1 d U . .
P2 P 0.66490(17) 0.10571(15) 0.52759(9) 0.0756(8) Uani 1 1 d U . .
F7 F 0.6405(5) 0.1424(3) 0.4812(2) 0.1120(19) Uani 1 1 d U . .
F8 F 0.5791(6) 0.0945(6) 0.5498(3) 0.186(4) Uani 1 1 d U . .
F9 F 0.6399(8) 0.0420(5) 0.4880(4) 0.178(3) Uani 1 1 d U . .
F10 F 0.6986(8) 0.1613(6) 0.5756(3) 0.193(4) Uani 1 1 d U . .
F11 F 0.7555(7) 0.0918(8) 0.5175(5) 0.239(5) Uani 1 1 d U . .
F12 F 0.6958(12) 0.0658(7) 0.5791(6) 0.272(6) Uani 1 1 d U . .
Cl1 Cl 0.27055(17) 0.22855(14) 0.56146(10) 0.0804(7) Uani 1 1 d U . .
O17 O 0.2216(8) 0.2277(6) 0.6098(4) 0.170(4) Uani 1 1 d U . .
O18 O 0.3174(7) 0.2861(4) 0.5622(5) 0.136(3) Uani 1 1 d U . .
O19 O 0.2138(6) 0.2178(5) 0.5062(4) 0.141(3) Uani 1 1 d U . .
O20 O 0.3449(5) 0.1838(4) 0.5609(4) 0.112(2) Uani 1 1 d U . .
Cl2 Cl 0.15760(16) 0.39055(13) 0.40282(11) 0.0829(7) Uani 1 1 d U . .
O21 O 0.2086(6) 0.4455(5) 0.3913(4) 0.135(3) Uani 1 1 d U B .
O22 O 0.1862(13) 0.3305(8) 0.3769(9) 0.094(5) Uani 0.60(2) 1 d PU B 1
O23 O 0.0642(7) 0.3963(6) 0.3982(9) 0.103(7) Uani 0.60(2) 1 d PU B 1
O24 O 0.1870(14) 0.3827(7) 0.4682(5) 0.097(5) Uani 0.60(2) 1 d PU B 1
O22' O 0.2226(19) 0.3550(18) 0.3899(13) 0.111(8) Uani 0.40(2) 1 d PU B 2
O23' O 0.0858(14) 0.3883(11) 0.3458(12) 0.130(9) Uani 0.40(2) 1 d PU B 2
O24' O 0.117(2) 0.3925(11) 0.4547(13) 0.116(9) Uani 0.40(2) 1 d PU B 2
Cl3 Cl 0.02503(15) 0.15817(13) -0.02546(9) 0.0779(7) Uani 1 1 d U . .
O25 O 0.1025(4) 0.2007(3) -0.0057(2) 0.0796(19) Uani 1 1 d U C .
O26 O -0.0382(15) 0.1601(12) 0.0196(10) 0.089(7) Uani 0.46(2) 1 d PU C 1
O27 O -0.0126(12) 0.1611(13) -0.0785(7) 0.094(7) Uani 0.46(2) 1 d PU C 1
O28 O 0.0594(11) 0.0911(9) -0.0287(11) 0.108(8) Uani 0.46(2) 1 d PU C 1
O26' O -0.0040(18) 0.1285(12) 0.0186(7) 0.107(8) Uani 0.54(2) 1 d PU C 2
O27' O -0.0572(16) 0.1826(10) -0.0547(10) 0.129(7) Uani 0.54(2) 1 d PU C 2
O28' O 0.0523(17) 0.1187(9) -0.0727(8) 0.128(7) Uani 0.54(2) 1 d PU C 2
Cl4 Cl 0.9101(2) 0.3877(2) 0.16096(17) 0.1256(12) Uani 1 1 d U . .
O29 O 0.9897(4) 0.4206(5) 0.1440(4) 0.138(3) Uani 1 1 d U D .
O30 O 0.9212(19) 0.3456(17) 0.2073(15) 0.160(11) Uani 0.58(4) 1 d PU D 1
O31 O 0.8248(15) 0.4100(18) 0.1607(13) 0.137(9) Uani 0.58(4) 1 d PU D 1
O32 O 0.864(2) 0.3562(17) 0.0999(12) 0.211(11) Uani 0.58(4) 1 d PU D 1
O30' O 0.941(3) 0.390(3) 0.2228(13) 0.163(12) Uani 0.42(4) 1 d PU D 2
O31' O 0.836(2) 0.450(2) 0.1630(17) 0.151(13) Uani 0.42(4) 1 d PU D 2
O32' O 0.924(3) 0.3340(18) 0.1194(17) 0.206(13) Uani 0.42(4) 1 d PU D 2
O33 O 0.5784(6) 0.4168(6) 0.0973(4) 0.138(3) Uani 1 1 d U . .
C101 C 0.5227(11) 0.5261(8) 0.1362(7) 0.170(6) Uani 1 1 d U . .
H10B H 0.5264 0.5711 0.1318 0.255 Uiso 1 1 calc R . .
H10C H 0.5459 0.5191 0.1767 0.255 Uiso 1 1 calc R . .
H10D H 0.4567 0.5097 0.1277 0.255 Uiso 1 1 calc R . .
C102 C 0.5838(11) 0.4921(8) 0.0933(7) 0.147(5) Uani 1 1 d U . .
H10E H 0.6505 0.5085 0.1022 0.177 Uiso 1 1 calc R . .
H10F H 0.5620 0.5008 0.0526 0.177 Uiso 1 1 calc R . .
C103 C 0.6320(10) 0.3859(8) 0.0548(6) 0.136(5) Uani 1 1 d U . .
H10G H 0.6070 0.3919 0.0139 0.164 Uiso 1 1 calc R . .
H10H H 0.7002 0.3994 0.0613 0.164 Uiso 1 1 calc R . .
C104 C 0.6154(11) 0.3254(9) 0.0680(7) 0.158(5) Uani 1 1 d U . .
H10I H 0.6483 0.2967 0.0421 0.236 Uiso 1 1 calc R . .
H10J H 0.5471 0.3144 0.0622 0.236 Uiso 1 1 calc R . .
H10K H 0.6390 0.3219 0.1092 0.236 Uiso 1 1 calc R . .
N1S N 0.2072(4) 0.0158(4) 0.0601(3) 0.0628(18) Uani 1 1 d DU . .
C1S C 0.1472(7) -0.0141(6) 0.0093(4) 0.100(4) Uani 1 1 d DU . .
H1S1 H 0.1819 -0.0466 -0.0112 0.150 Uiso 1 1 calc R . .
H1S2 H 0.1293 0.0174 -0.0176 0.150 Uiso 1 1 calc R . .
H1S3 H 0.0899 -0.0334 0.0224 0.150 Uiso 1 1 calc R . .
O1S O 0.2148(4) -0.0088(3) 0.1049(2) 0.0696(16) Uani 1 1 d DU . .
O2S O 0.2481(4) 0.0667(3) 0.0549(3) 0.0808(18) Uani 1 1 d DU . .
N2S N 0.4108(5) 0.4440(4) 0.4696(3) 0.074(2) Uani 1 1 d DU . .
C2S C 0.3691(7) 0.4417(5) 0.5246(4) 0.095(3) Uani 1 1 d DU . .
H2S1 H 0.3067 0.4192 0.5171 0.142 Uiso 1 1 calc R . .
H2S2 H 0.3619 0.4845 0.5420 0.142 Uiso 1 1 calc R . .
H2S3 H 0.4104 0.4197 0.5517 0.142 Uiso 1 1 calc R . .
O3S O 0.4429(5) 0.3995(3) 0.4469(3) 0.0870(19) Uani 1 1 d DU . .
O4S O 0.4150(5) 0.4953(4) 0.4486(3) 0.097(2) Uani 1 1 d DU . .
N3S N 0.0238(8) 0.1947(5) 0.4290(5) 0.111(3) Uani 1 1 d DU . .
C3S C 0.0243(8) 0.2610(5) 0.4485(5) 0.112(4) Uani 1 1 d DU . .
H3S1 H -0.0258 0.2683 0.4745 0.168 Uiso 1 1 calc R . .
H3S2 H 0.0131 0.2848 0.4142 0.168 Uiso 1 1 calc R . .
H3S3 H 0.0860 0.2748 0.4699 0.168 Uiso 1 1 calc R . .
O5S O -0.0248(7) 0.1582(5) 0.4511(4) 0.143(4) Uani 1 1 d DU . .
O6S O 0.0798(9) 0.1795(5) 0.3914(4) 0.163(4) Uani 1 1 d DU . .
N4S N 0.7795(9) 0.1830(7) 0.1459(6) 0.189(6) Uani 1 1 d DU . .
C4S C 0.8460(8) 0.2000(7) 0.1099(7) 0.158(6) Uani 1 1 d DU . .
H4S1 H 0.8434 0.2449 0.1052 0.237 Uiso 1 1 calc R . .
H4S2 H 0.8329 0.1758 0.0712 0.237 Uiso 1 1 calc R . .
H4S3 H 0.9093 0.1914 0.1274 0.237 Uiso 1 1 calc R . .
O7S O 0.7676(12) 0.1308(8) 0.1535(8) 0.405(14) Uani 1 1 d DU . .
O8S O 0.7299(7) 0.2255(9) 0.1630(5) 0.248(8) Uani 1 1 d DU . .
N5S N -0.1374(8) 0.5862(6) 0.1271(6) 0.160(5) Uani 1 1 d DU . .
C5S C -0.0942(12) 0.5336(8) 0.1013(8) 0.192(7) Uani 1 1 d DU . .
H5S1 H -0.0475 0.5188 0.1306 0.288 Uiso 1 1 calc R . .
H5S2 H -0.0624 0.5456 0.0676 0.288 Uiso 1 1 calc R . .
H5S3 H -0.1428 0.5000 0.0880 0.288 Uiso 1 1 calc R . .
O9S O -0.2085(8) 0.5833(6) 0.1429(6) 0.195(5) Uani 1 1 d DU . .
O10S O -0.1102(10) 0.6357(6) 0.1024(6) 0.193(5) Uani 1 1 d DU . .

loop_
_atom_site_aniso_label
_atom_site_aniso_U_11
_atom_site_aniso_U_22
_atom_site_aniso_U_33
_atom_site_aniso_U_23
_atom_site_aniso_U_13
_atom_site_aniso_U_12
N1 0.044(3) 0.056(4) 0.077(4) -0.014(4) 0.007(3) -0.004(3)
N2 0.043(3) 0.049(4) 0.042(3) 0.005(3) 0.006(2) 0.003(3)
N3 0.048(3) 0.046(4) 0.051(3) 0.009(3) 0.022(3) 0.003(3)
N4 0.060(3) 0.046(4) 0.036(3) 0.002(3) 0.002(2) -0.004(3)
C1 0.039(4) 0.065(5) 0.096(6) -0.022(5) -0.003(4) 0.000(4)
C2 0.040(4) 0.060(5) 0.063(5) -0.014(4) 0.003(3) -0.006(3)
C3 0.049(4) 0.059(5) 0.052(4) -0.009(4) 0.003(3) 0.003(4)
C4 0.045(3) 0.046(4) 0.055(4) 0.003(4) 0.012(3) -0.007(3)
C5 0.052(4) 0.083(6) 0.061(5) 0.004(5) 0.019(3) -0.004(4)
C6 0.045(4) 0.089(7) 0.072(5) -0.002(5) 0.019(4) 0.000(4)
C7 0.045(3) 0.043(4) 0.048(4) 0.004(3) 0.010(3) 0.003(3)
C8 0.050(4) 0.067(5) 0.035(4) -0.003(4) 0.002(3) -0.005(4)
C9 0.046(4) 0.057(5) 0.046(4) 0.001(4) 0.011(3) 0.000(3)
C10 0.060(4) 0.053(5) 0.047(4) 0.004(4) 0.010(3) -0.002(4)
C11 0.042(3) 0.062(5) 0.051(4) 0.009(4) 0.015(3) 0.000(4)
C12 0.053(4) 0.057(4) 0.047(4) 0.004(4) 0.002(3) -0.007(4)
C13 0.040(4) 0.053(4) 0.049(4) 0.005(3) 0.011(3) -0.005(3)
C14 0.043(4) 0.053(4) 0.047(4) -0.006(3) 0.008(3) -0.003(3)
C15 0.041(4) 0.063(4) 0.038(4) 0.004(3) 0.015(3) -0.007(3)
C16 0.036(3) 0.054(4) 0.037(4) 0.006(3) 0.005(3) -0.003(3)
C17 0.045(4) 0.060(4) 0.037(4) 0.000(3) 0.010(3) -0.005(3)
C18 0.040(4) 0.060(4) 0.041(4) 0.006(3) 0.003(3) -0.007(3)
C19 0.030(3) 0.056(4) 0.039(4) 0.005(3) 0.009(3) 0.000(3)
C20 0.042(4) 0.053(4) 0.041(4) 0.001(3) 0.007(3) 0.001(3)
C21 0.054(4) 0.057(4) 0.038(4) 0.007(3) 0.009(3) -0.002(4)
C22 0.038(4) 0.051(4) 0.043(4) 0.006(3) 0.016(3) -0.001(3)
C23 0.042(4) 0.061(4) 0.039(4) 0.002(3) 0.012(3) -0.003(3)
C24 0.043(4) 0.061(4) 0.039(4) 0.007(3) 0.008(3) -0.004(3)
C25 0.051(4) 0.051(4) 0.063(5) 0.003(4) 0.015(3) 0.001(3)
C26 0.062(4) 0.043(4) 0.042(4) -0.001(3) 0.014(3) -0.003(3)
C27 0.049(4) 0.062(5) 0.034(3) -0.002(3) 0.016(3) -0.006(4)
C28 0.061(4) 0.044(4) 0.030(3) 0.007(3) 0.018(3) -0.001(3)
C29 0.069(4) 0.067(5) 0.041(4) 0.013(4) 0.024(3) 0.009(4)
C30 0.061(4) 0.062(5) 0.047(4) 0.021(4) 0.026(3) 0.004(4)
C31 0.062(4) 0.045(4) 0.030(3) 0.004(3) 0.015(3) -0.007(3)
C32 0.055(4) 0.062(5) 0.030(3) 0.009(3) 0.007(3) 0.013(4)
C33 0.061(4) 0.066(5) 0.032(4) 0.013(4) 0.014(3) 0.007(4)
C34 0.066(4) 0.078(6) 0.035(4) -0.001(4) 0.008(3) -0.012(4)
C35 0.062(4) 0.075(6) 0.034(4) -0.004(4) 0.015(3) -0.020(4)
C36 0.052(4) 0.050(4) 0.049(4) 0.004(3) 0.002(3) 0.014(3)
C37 0.037(3) 0.054(4) 0.043(4) 0.001(3) -0.003(3) 0.005(3)
C38 0.034(4) 0.062(4) 0.047(4) -0.006(3) 0.010(3) 0.007(3)
C39 0.034(3) 0.065(4) 0.038(4) 0.000(3) 0.011(3) 0.001(3)
C40 0.026(3) 0.066(4) 0.046(4) -0.003(3) 0.001(3) 0.003(3)
C41 0.047(4) 0.072(5) 0.044(4) -0.006(4) 0.011(3) -0.002(4)
C42 0.047(4) 0.081(5) 0.039(4) 0.005(4) -0.003(3) -0.004(4)
C43 0.030(3) 0.073(4) 0.046(4) -0.004(3) 0.005(3) -0.007(3)
C44 0.046(4) 0.071(5) 0.065(5) -0.005(4) 0.021(4) -0.001(4)
C45 0.038(4) 0.067(5) 0.082(6) -0.004(4) 0.020(4) -0.003(4)
C46 0.028(3) 0.066(4) 0.071(5) -0.012(4) 0.004(3) -0.006(3)
C47 0.046(4) 0.079(5) 0.058(5) -0.020(4) 0.009(3) -0.005(4)
C48 0.043(4) 0.067(5) 0.062(5) -0.006(4) 0.016(3) -0.004(4)
S1 0.0401(9) 0.0556(12) 0.0460(10) 0.0017(9) 0.0090(8) 0.0012(8)
S2 0.0393(9) 0.0586(12) 0.0560(12) -0.0006(9) 0.0127(8) -0.0035(8)
S3 0.0414(10) 0.0641(13) 0.0497(11) 0.0035(9) 0.0065(8) -0.0010(9)
S4 0.0422(10) 0.0688(13) 0.0471(11) 0.0069(9) 0.0102(8) 0.0074(9)
O1 0.058(3) 0.068(3) 0.042(3) 0.001(2) 0.009(2) -0.007(3)
O2 0.082(4) 0.075(4) 0.045(3) 0.007(3) 0.004(3) -0.011(3)
O3 0.072(3) 0.056(3) 0.057(3) 0.013(3) 0.010(3) 0.004(3)
O4 0.084(4) 0.052(3) 0.069(4) 0.000(3) 0.018(3) -0.009(3)
O5 0.054(3) 0.101(5) 0.049(3) 0.004(3) -0.005(2) -0.002(3)
O6 0.071(4) 0.101(5) 0.068(4) -0.002(3) -0.007(3) 0.004(3)
O7 0.048(3) 0.078(4) 0.082(4) -0.014(3) -0.003(3) 0.002(3)
O8 0.078(4) 0.072(4) 0.098(5) 0.008(3) 0.030(3) 0.007(3)
C49 0.046(4) 0.055(5) 0.048(4) -0.001(3) 0.013(3) -0.007(3)
C50 0.044(4) 0.046(4) 0.046(3) 0.001(3) 0.008(3) 0.001(3)
C51 0.049(4) 0.058(5) 0.053(4) -0.004(4) 0.018(3) 0.003(4)
C52 0.059(4) 0.065(5) 0.045(4) -0.002(4) 0.012(3) -0.011(4)
C53 0.057(5) 0.077(5) 0.045(4) -0.003(4) 0.003(4) -0.007(4)
C54 0.072(5) 0.081(5) 0.045(5) 0.005(4) 0.007(4) -0.010(4)
C55 0.124(8) 0.084(6) 0.041(5) 0.019(4) 0.002(5) 0.001(5)
C56 0.088(6) 0.087(6) 0.067(5) 0.025(5) -0.009(4) 0.004(5)
C57 0.082(6) 0.060(6) 0.090(5) 0.023(4) 0.020(4) 0.017(4)
C58 0.090(6) 0.051(5) 0.080(5) 0.006(4) 0.023(4) 0.007(4)
C59 0.081(5) 0.061(6) 0.067(5) -0.011(4) 0.009(4) -0.012(5)
C60 0.086(5) 0.058(6) 0.086(7) 0.002(5) 0.013(5) -0.012(5)
C61 0.081(5) 0.059(6) 0.106(8) 0.019(5) 0.010(6) -0.014(5)
C62 0.053(4) 0.067(5) 0.047(4) 0.010(4) 0.005(3) 0.003(4)
C63 0.042(4) 0.051(5) 0.047(4) 0.000(3) 0.007(3) -0.003(3)
C64 0.048(4) 0.079(6) 0.040(4) 0.014(4) 0.013(3) 0.011(4)
C65 0.052(4) 0.102(7) 0.054(4) 0.000(5) 0.009(3) 0.011(4)
C66 0.067(5) 0.146(10) 0.050(5) 0.007(6) -0.011(4) 0.003(5)
C67 0.061(5) 0.133(8) 0.064(6) 0.013(6) -0.009(4) 0.005(5)
C68 0.101(7) 0.113(7) 0.056(6) -0.007(5) -0.017(5) 0.017(6)
C69 0.066(6) 0.093(7) 0.101(7) -0.023(5) -0.018(5) 0.000(5)
C70 0.060(5) 0.084(7) 0.106(6) -0.032(5) 0.019(5) -0.013(5)
C71 0.082(7) 0.075(7) 0.125(7) 0.000(5) 0.035(6) -0.001(5)
C72 0.088(6) 0.088(8) 0.137(8) 0.048(7) 0.018(6) -0.001(6)
C73 0.095(5) 0.068(6) 0.130(9) 0.040(6) 0.038(6) 0.006(6)
C74 0.094(5) 0.049(6) 0.142(9) 0.024(6) 0.025(7) 0.006(5)
S5 0.0404(9) 0.0637(13) 0.0427(10) 0.0019(9) 0.0112(8) 0.0062(8)
S6 0.0418(9) 0.0557(12) 0.0386(10) 0.0005(8) 0.0068(7) -0.0011(8)
S7 0.0391(9) 0.0651(13) 0.0393(10) -0.0001(9) 0.0119(7) -0.0023(8)
S8 0.0441(10) 0.0699(13) 0.0391(10) 0.0072(9) 0.0069(8) 0.0081(9)
O9 0.059(3) 0.079(4) 0.041(3) 0.013(3) 0.022(2) 0.020(3)
O10 0.083(4) 0.108(5) 0.049(3) 0.015(3) 0.019(3) 0.037(4)
O11 0.095(4) 0.061(4) 0.071(4) -0.009(3) 0.018(3) 0.004(3)
O12 0.077(5) 0.170(8) 0.202(9) 0.119(7) 0.059(5) 0.044(5)
O13 0.054(3) 0.119(5) 0.047(3) 0.008(3) 0.016(2) -0.003(3)
O14 0.059(3) 0.105(4) 0.056(3) 0.014(3) 0.023(3) 0.005(3)
O15 0.236(10) 0.087(5) 0.102(6) 0.007(5) 0.081(6) -0.024(6)
O16 0.081(4) 0.079(4) 0.087(4) 0.020(3) 0.009(3) -0.007(3)
C75 0.054(4) 0.053(5) 0.040(4) 0.003(3) 0.015(3) 0.009(3)
C76 0.034(3) 0.050(4) 0.043(3) 0.000(3) 0.009(3) 0.001(3)
C77 0.054(4) 0.060(5) 0.037(4) 0.004(4) 0.005(3) 0.006(4)
C78 0.057(4) 0.062(5) 0.050(4) 0.003(4) 0.019(3) 0.010(4)
C79 0.071(5) 0.095(6) 0.060(5) 0.015(5) 0.037(4) 0.023(5)
C80 0.085(6) 0.104(6) 0.040(4) 0.002(4) 0.018(4) 0.033(5)
C81 0.117(8) 0.107(7) 0.072(6) 0.030(6) 0.051(6) 0.059(6)
C82 0.140(9) 0.088(6) 0.108(8) -0.022(6) 0.051(7) 0.026(6)
C83 0.160(12) 0.095(9) 0.216(14) 0.003(9) 0.097(10) -0.018(9)
C84 0.246(15) 0.078(9) 0.234(15) 0.039(9) 0.150(12) 0.038(9)
C85 0.068(5) 0.110(8) 0.116(8) 0.060(7) 0.009(5) -0.002(5)
C86 0.072(4) 0.062(5) 0.070(6) 0.014(5) 0.013(4) -0.003(5)
C87 0.078(5) 0.058(5) 0.075(6) 0.006(5) 0.003(4) 0.000(5)
C88 0.054(4) 0.078(6) 0.044(4) 0.000(4) 0.016(3) -0.011(4)
C89 0.041(4) 0.053(5) 0.039(3) 0.004(3) 0.011(3) 0.007(3)
C90 0.056(4) 0.089(6) 0.034(4) 0.014(4) 0.007(3) 0.002(4)
C91 0.051(4) 0.119(8) 0.041(4) -0.002(5) 0.008(3) -0.010(5)
C92 0.058(4) 0.098(7) 0.059(5) 0.016(4) 0.030(4) 0.008(4)
C93 0.053(4) 0.105(6) 0.054(5) 0.019(5) 0.022(4) 0.017(4)
C94 0.088(6) 0.107(6) 0.074(6) 0.022(5) 0.044(5) 0.009(6)
C95 0.165(11) 0.108(6) 0.109(7) 0.026(7) 0.081(7) 0.007(8)
C96 0.100(15) 0.087(12) 0.113(12) 0.043(9) 0.045(10) 0.008(10)
C97 0.078(15) 0.071(11) 0.099(12) 0.020(9) 0.006(12) 0.002(13)
C96' 0.060(10) 0.100(9) 0.088(8) 0.035(8) 0.009(9) -0.010(9)
C97' 0.096(15) 0.084(12) 0.082(11) 0.028(8) 0.006(9) 0.001(13)
C98 0.084(6) 0.067(6) 0.094(7) -0.005(5) 0.003(4) 0.009(5)
C99 0.079(5) 0.048(5) 0.105(8) 0.002(5) 0.003(5) 0.007(5)
C100 0.076(5) 0.049(5) 0.094(7) 0.004(5) -0.006(5) -0.001(5)
P1 0.0887(16) 0.0916(19) 0.0362(12) -0.0009(12) 0.0161(11) 0.0026(14)
F1 0.099(4) 0.162(6) 0.106(5) 0.043(4) 0.032(3) 0.024(4)
F2 0.148(6) 0.147(5) 0.110(5) 0.018(4) 0.064(4) 0.038(4)
F3 0.214(9) 0.168(7) 0.260(11) 0.087(7) 0.091(8) 0.047(7)
F4 0.165(7) 0.175(8) 0.130(5) -0.038(5) -0.005(5) -0.016(6)
F5 0.192(7) 0.255(10) 0.075(4) 0.044(5) 0.040(4) 0.018(7)
F6 0.159(6) 0.218(9) 0.258(10) 0.036(9) 0.078(7) -0.019(6)
P2 0.0642(14) 0.135(2) 0.0329(11) 0.0208(13) 0.0106(10) 0.0306(14)
F7 0.130(5) 0.145(5) 0.063(3) 0.010(3) 0.017(3) 0.006(4)
F8 0.161(6) 0.324(12) 0.061(4) 0.007(5) 0.013(4) -0.079(6)
F9 0.216(9) 0.184(6) 0.135(6) 0.037(5) 0.005(6) 0.024(6)
F10 0.258(10) 0.236(8) 0.075(5) 0.037(5) -0.020(5) -0.063(7)
F11 0.117(5) 0.406(16) 0.192(10) 0.020(9) -0.018(5) 0.075(7)
F12 0.369(14) 0.279(11) 0.167(8) 0.070(8) -0.050(9) 0.067(13)
Cl1 0.0781(15) 0.105(2) 0.0615(14) 0.0262(13) 0.0075(11) 0.0023(14)
O17 0.203(10) 0.214(11) 0.128(6) 0.090(7) 0.100(7) 0.048(8)
O18 0.141(7) 0.097(5) 0.184(9) 0.036(6) 0.063(6) 0.016(5)
O19 0.116(6) 0.205(9) 0.097(5) -0.002(6) -0.030(4) 0.086(6)
O20 0.089(5) 0.118(6) 0.123(6) 0.023(5) -0.032(4) 0.028(4)
Cl2 0.0712(14) 0.1024(19) 0.0723(15) -0.0216(14) 0.0304(12) -0.0122(13)
O21 0.137(7) 0.151(7) 0.115(6) 0.026(5) 0.028(5) -0.072(6)
O22 0.085(12) 0.125(9) 0.071(8) -0.015(8) 0.010(8) 0.042(8)
O23 0.043(5) 0.079(8) 0.190(19) 0.038(10) -0.002(7) 0.022(5)
O24 0.125(12) 0.120(11) 0.044(5) -0.005(5) 0.005(6) 0.006(10)
O22' 0.073(15) 0.195(14) 0.078(18) 0.019(17) 0.054(12) 0.046(14)
O23' 0.079(10) 0.159(19) 0.133(14) -0.081(14) -0.006(10) 0.052(9)
O24' 0.13(2) 0.102(14) 0.123(12) -0.021(13) 0.105(14) -0.001(16)
Cl3 0.0680(13) 0.113(2) 0.0459(12) -0.0164(12) 0.0089(10) -0.0267(13)
O25 0.074(4) 0.106(5) 0.051(3) -0.022(3) 0.016(3) -0.038(3)
O26 0.070(11) 0.119(17) 0.077(9) -0.024(11) 0.044(9) -0.016(9)
O27 0.050(10) 0.168(18) 0.057(7) -0.007(10) 0.002(6) -0.027(10)
O28 0.091(11) 0.090(7) 0.133(19) -0.041(10) 0.016(10) -0.008(7)
O26' 0.133(17) 0.133(18) 0.042(7) 0.013(8) -0.024(8) -0.082(12)
O27' 0.112(11) 0.160(16) 0.106(15) 0.022(11) -0.035(10) -0.016(9)
O28' 0.218(18) 0.089(13) 0.067(11) -0.035(9) 0.023(11) -0.025(10)
Cl4 0.0682(17) 0.186(4) 0.125(3) 0.003(2) 0.0347(17) 0.0099(19)
O29 0.043(3) 0.227(10) 0.153(7) 0.044(7) 0.025(4) 0.011(4)
O30 0.117(15) 0.20(2) 0.194(17) 0.092(17) 0.080(14) 0.083(16)
O31 0.051(7) 0.25(3) 0.136(13) 0.097(14) 0.037(8) 0.040(13)
O32 0.113(17) 0.32(3) 0.182(13) -0.040(15) -0.027(12) -0.008(16)
O30' 0.13(2) 0.25(4) 0.111(8) 0.002(13) 0.053(10) 0.04(2)
O31' 0.081(13) 0.23(3) 0.14(2) -0.02(2) 0.051(14) 0.03(2)
O32' 0.14(2) 0.251(18) 0.20(2) -0.10(2) -0.05(2) 0.054(14)
O33 0.109(6) 0.203(8) 0.105(6) 0.029(6) 0.031(5) -0.038(6)
C101 0.163(14) 0.203(13) 0.133(13) -0.031(11) 0.044(10) -0.076(10)
C102 0.132(11) 0.186(10) 0.127(11) 0.039(10) 0.021(8) -0.034(10)
C103 0.123(10) 0.208(11) 0.075(8) -0.005(9) 0.033(7) -0.036(10)
C104 0.133(12) 0.210(11) 0.131(13) 0.024(11) 0.031(9) -0.031(11)
N1S 0.050(4) 0.083(5) 0.053(4) 0.001(4) 0.009(3) -0.018(4)
C1S 0.082(7) 0.145(10) 0.062(6) -0.003(6) -0.007(5) -0.051(7)
O1S 0.058(3) 0.102(5) 0.052(3) 0.019(3) 0.016(3) -0.001(3)
O2S 0.072(4) 0.088(5) 0.078(4) 0.014(3) -0.013(3) -0.027(3)
N2S 0.072(5) 0.087(5) 0.064(5) 0.001(4) 0.015(4) 0.011(4)
C2S 0.099(7) 0.109(9) 0.087(7) 0.014(6) 0.045(6) 0.031(6)
O3S 0.084(4) 0.097(5) 0.080(4) -0.014(4) 0.028(3) 0.009(4)
O4S 0.090(5) 0.112(5) 0.093(5) 0.036(4) 0.001(4) 0.009(4)
N3S 0.155(10) 0.087(6) 0.082(7) 0.022(5) -0.033(6) -0.008(6)
C3S 0.116(9) 0.100(7) 0.111(9) 0.007(7) -0.035(7) 0.010(6)
O5S 0.154(8) 0.132(8) 0.137(8) 0.055(6) -0.043(6) -0.019(6)
O6S 0.284(13) 0.142(9) 0.069(6) 0.018(5) 0.012(6) 0.055(8)
N4S 0.104(9) 0.275(15) 0.179(14) 0.133(12) -0.085(7) -0.099(9)
C4S 0.053(6) 0.143(12) 0.270(19) -0.035(11) 0.030(8) 0.001(7)
O7S 0.394(18) 0.353(17) 0.41(2) 0.305(16) -0.355(16) -0.283(14)
O8S 0.068(6) 0.59(2) 0.086(7) 0.030(12) 0.016(5) -0.031(10)
N5S 0.133(10) 0.122(9) 0.231(15) -0.010(9) 0.089(10) -0.026(8)
C5S 0.166(14) 0.224(13) 0.188(17) 0.010(13) -0.008(12) 0.115(13)
O9S 0.153(9) 0.211(13) 0.241(14) 0.032(10) 0.101(9) 0.027(8)
O10S 0.226(13) 0.176(10) 0.175(11) -0.003(9) 0.045(9) -0.038(9)

loop_
_atom_type_symbol
_atom_type_description
_atom_type_scat_dispersion_real
_atom_type_scat_dispersion_imag
_atom_type_scat_source
C C 0.0181 0.0091 'International Tables Vol C Tables 4.2.6.8 and 6.1.1.4'
H H 0.0000 0.0000 'International Tables Vol C Tables 4.2.6.8 and 6.1.1.4'
N N 0.0311 0.0180 'International Tables Vol C Tables 4.2.6.8 and 6.1.1.4'
O O 0.0492 0.0322 'International Tables Vol C Tables 4.2.6.8 and 6.1.1.4'
F F 0.0727 0.0534 'International Tables Vol C Tables 4.2.6.8 and 6.1.1.4'
P P 0.2955 0.4335 'International Tables Vol C Tables 4.2.6.8 and 6.1.1.4'
S S 0.3331 0.5567 'International Tables Vol C Tables 4.2.6.8 and 6.1.1.4'
Cl Cl 0.3639 0.7018 'International Tables Vol C Tables 4.2.6.8 and 6.1.1.4'

loop_
_geom_angle_atom_site_label_1
_geom_angle_atom_site_label_2
_geom_angle_atom_site_label_3
_geom_angle
C2 N1 C6 120.7(7)
C2 N1 C1 120.9(8)
C6 N1 C1 118.0(7)
C10 N2 C9 120.5(6)
C10 N2 C12 120.8(6)
C9 N2 C12 118.6(6)
C30 N3 C26 120.7(6)
C30 N3 C25 119.7(6)
C26 N3 C25 118.9(6)
C33 N4 C34 120.4(7)
C33 N4 C36 120.4(6)
C34 N4 C36 119.0(6)
C46 C1 N1 106.5(6)
C46 C1 H1A 110.4
N1 C1 H1A 110.4
C46 C1 H1B 110.4
N1 C1 H1B 110.4
H1A C1 H1B 108.6
N1 C2 C3 121.2(8)
N1 C2 H2A 119.4
C3 C2 H2A 119.4
C2 C3 C4 120.2(7)
C2 C3 H3A 119.9
C4 C3 H3A 119.9
C3 C4 C5 117.7(7)
C3 C4 C7 121.8(6)
C5 C4 C7 120.4(7)
C6 C5 C4 119.0(8)
C6 C5 H5A 120.5
C4 C5 H5A 120.5
N1 C6 C5 120.9(7)
N1 C6 H6A 119.5
C5 C6 H6A 119.5
C11 C7 C8 117.7(6)
C11 C7 C4 120.9(6)
C8 C7 C4 121.3(7)
C9 C8 C7 120.6(7)
C9 C8 H8A 119.7
C7 C8 H8A 119.7
N2 C9 C8 120.2(6)
N2 C9 H9A 119.9
C8 C9 H9A 119.9
N2 C10 C11 120.6(7)
N2 C10 H10A 119.7
C11 C10 H10A 119.7
C7 C11 C10 120.3(6)
C7 C11 H11A 119.9
C10 C11 H11A 119.9
N2 C12 C13 109.5(6)
N2 C12 H12A 109.8
C13 C12 H12A 109.8
N2 C12 H12B 109.8
C13 C12 H12B 109.8
H12A C12 H12B 108.2
C14 C13 C18 119.1(7)
C14 C13 C12 118.8(7)
C18 C13 C12 122.0(7)
C15 C14 C13 120.3(7)
C15 C14 H14A 119.8
C13 C14 H14A 119.8
C14 C15 C16 121.4(7)
C14 C15 H15A 119.3
C16 C15 H15A 119.3
C15 C16 C17 117.3(7)
C15 C16 C19 120.7(6)
C17 C16 C19 121.9(6)
C18 C17 C16 120.9(7)
C18 C17 H17A 119.6
C16 C17 H17A 119.6
C17 C18 C13 120.8(7)
C17 C18 H18A 119.6
C13 C18 H18A 119.6
C24 C19 C20 118.2(7)
C24 C19 C16 122.4(6)
C20 C19 C16 119.3(6)
C21 C20 C19 120.7(7)
C21 C20 H20A 119.7
C19 C20 H20A 119.7
C20 C21 C22 121.4(7)
C20 C21 H21A 119.3
C22 C21 H21A 119.3
C21 C22 C23 118.9(7)
C21 C22 C25 120.1(7)
C23 C22 C25 120.7(7)
C22 C23 C24 119.4(7)
C22 C23 H23A 120.3
C24 C23 H23A 120.3
C19 C24 C23 121.3(7)
C19 C24 H24A 119.3
C23 C24 H24A 119.3
C22 C25 N3 107.7(6)
C22 C25 H25A 110.2
N3 C25 H25A 110.2
C22 C25 H25B 110.2
N3 C25 H25B 110.2
H25A C25 H25B 108.5
C27 C26 N3 120.6(7)
C27 C26 H26A 119.7
N3 C26 H26A 119.7
C26 C27 C28 120.4(6)
C26 C27 H27A 119.8
C28 C27 H27A 119.8
C29 C28 C27 116.3(7)
C29 C28 C31 121.1(7)
C27 C28 C31 122.7(6)
C30 C29 C28 121.1(7)
C30 C29 H29A 119.5
C28 C29 H29A 119.5
N3 C30 C29 120.8(6)
N3 C30 H30A 119.6
C29 C30 H30A 119.6
C35 C31 C32 116.0(7)
C35 C31 C28 121.8(6)
C32 C31 C28 122.1(6)
C33 C32 C31 120.3(7)
C33 C32 H32A 119.9
C31 C32 H32A 119.9
N4 C33 C32 121.4(6)
N4 C33 H33A 119.3
C32 C33 H33A 119.3
C35 C34 N4 120.5(7)
C35 C34 H34A 119.7
N4 C34 H34A 119.7
C34 C35 C31 121.4(7)
C34 C35 H35A 119.3
C31 C35 H35A 119.3
C37 C36 N4 109.4(6)
C37 C36 H36A 109.8
N4 C36 H36A 109.8
C37 C36 H36B 109.8
N4 C36 H36B 109.8
H36A C36 H36B 108.2
C38 C37 C42 118.1(7)
C38 C37 C36 121.5(7)
C42 C37 C36 120.3(7)
C39 C38 C37 121.6(7)
C39 C38 H38A 119.2
C37 C38 H38A 119.2
C38 C39 C40 119.7(7)
C38 C39 H39A 120.2
C40 C39 H39A 120.2
C41 C40 C39 119.1(7)
C41 C40 C43 120.1(7)
C39 C40 C43 120.7(7)
C40 C41 C42 121.0(7)
C40 C41 H41A 119.5
C42 C41 H41A 119.5
C41 C42 C37 120.2(7)
C41 C42 H42A 119.9
C37 C42 H42A 119.9
C44 C43 C48 117.4(8)
C44 C43 C40 122.0(7)
C48 C43 C40 120.6(7)
C45 C44 C43 120.6(7)
C45 C44 H44A 119.7
C43 C44 H44A 119.7
C46 C45 C44 120.4(8)
C46 C45 H45A 119.8
C44 C45 H45A 119.8
C45 C46 C47 119.1(8)
C45 C46 C1 120.7(8)
C47 C46 C1 119.9(7)
C48 C47 C46 120.9(7)
C48 C47 H47A 119.5
C46 C47 H47A 119.5
C47 C48 C43 121.4(8)
C47 C48 H48A 119.3
C43 C48 H48A 119.3
C50 S1 C49 94.7(3)
C51 S2 C50 94.3(3)
C63 S3 C62 95.3(3)
C64 S4 C63 94.7(3)
C53 O1 C52 111.3(6)
C55 O2 C54 111.8(7)
C56 O3 C57 111.5(7)
C59 O4 C58 112.1(6)
C65 O5 C66 110.6(6)
C67 O6 C68 116.6(8)
C69 O7 C70 110.6(7)
C72 O8 C71 114.8(9)
C51 C49 C52 126.6(7)
C51 C49 S1 115.3(6)
C52 C49 S1 117.9(5)
C63 C50 S2 123.5(5)
C63 C50 S1 120.5(5)
S2 C50 S1 115.9(4)
C49 C51 S2 119.7(6)
C49 C51 H51A 120.1
S2 C51 H51A 120.1
O1 C52 C49 107.0(6)
O1 C52 H52A 110.3
C49 C52 H52A 110.3
O1 C52 H52B 110.3
C49 C52 H52B 110.3
H52A C52 H52B 108.6
O1 C53 C54 109.8(6)
O1 C53 H53A 109.7
C54 C53 H53A 109.7
O1 C53 H53B 109.7
C54 C53 H53B 109.7
H53A C53 H53B 108.2
O2 C54 C53 110.9(7)
O2 C54 H54A 109.5
C53 C54 H54A 109.5
O2 C54 H54B 109.5
C53 C54 H54B 109.5
H54A C54 H54B 108.0
O2 C55 C56 112.1(8)
O2 C55 H55A 109.2
C56 C55 H55A 109.2
O2 C55 H55B 109.2
C56 C55 H55B 109.2
H55A C55 H55B 107.9
O3 C56 C55 109.9(8)
O3 C56 H56A 109.7
C55 C56 H56A 109.7
O3 C56 H56B 109.7
C55 C56 H56B 109.7
H56A C56 H56B 108.2
O3 C57 C58 110.3(7)
O3 C57 H57A 109.6
C58 C57 H57A 109.6
O3 C57 H57B 109.6
C58 C57 H57B 109.6
H57A C57 H57B 108.1
O4 C58 C57 110.7(7)
O4 C58 H58A 109.5
C57 C58 H58A 109.5
O4 C58 H58B 109.5
C57 C58 H58B 109.5
H58A C58 H58B 108.1
O4 C59 C60 112.6(7)
O4 C59 H59A 109.1
C60 C59 H59A 109.1
O4 C59 H59B 109.1
C60 C59 H59B 109.1
H59A C59 H59B 107.8
C61 C60 C59 175.7(11)
C60 C61 C74 176.5(12)
C64 C62 C65 127.2(7)
C64 C62 S3 115.9(6)
C65 C62 S3 116.9(5)
C50 C63 S3 122.5(5)
C50 C63 S4 122.3(5)
S3 C63 S4 115.1(4)
C62 C64 S4 118.9(6)
C62 C64 H64A 120.6
S4 C64 H64A 120.6
O5 C65 C62 108.0(6)
O5 C65 H65A 110.1
C62 C65 H65A 110.1
O5 C65 H65B 110.1
C62 C65 H65B 110.1
H65A C65 H65B 108.4
O5 C66 C67 108.6(7)
O5 C66 H66A 110.0
C67 C66 H66A 110.0
O5 C66 H66B 110.0
C67 C66 H66B 110.0
H66A C66 H66B 108.4
O6 C67 C66 115.4(9)
O6 C67 H67A 108.4
C66 C67 H67A 108.4
O6 C67 H67B 108.4
C66 C67 H67B 108.4
H67A C67 H67B 107.5
O6 C68 C69 111.0(8)
O6 C68 H68A 109.4
C69 C68 H68A 109.4
O6 C68 H68B 109.4
C69 C68 H68B 109.4
H68A C68 H68B 108.0
O7 C69 C68 111.7(8)
O7 C69 H69A 109.3
C68 C69 H69A 109.3
O7 C69 H69B 109.3
C68 C69 H69B 109.3
H69A C69 H69B 107.9
C71 C70 O7 111.4(8)
C71 C70 H70A 109.4
O7 C70 H70A 109.4
C71 C70 H70B 109.4
O7 C70 H70B 109.4
H70A C70 H70B 108.0
O8 C71 C70 110.6(9)
O8 C71 H71A 109.5
C70 C71 H71A 109.5
O8 C71 H71B 109.5
C70 C71 H71B 109.5
H71A C71 H71B 108.1
O8 C72 C73 110.1(10)
O8 C72 H72A 109.6
C73 C72 H72A 109.6
O8 C72 H72B 109.6
C73 C72 H72B 109.6
H72A C72 H72B 108.2
C74 C73 C72 173.3(13)
C73 C74 C61 176.8(14)
C76 S5 C75 94.2(3)
C76 S6 C77 94.5(3)
C89 S7 C88 95.2(3)
C89 S8 C90 94.5(3)
C78 O9 C79 110.1(6)
C80 O10 C81 112.3(7)
C83 O11 C82 117.4(9)
C84 O12 C85 121.8(11)
C91 O13 C92 112.1(6)
C94 O14 C93 112.0(6)
C95 O15 C96' 98.1(13)
C95 O15 C96 132.2(14)
C96' O15 C96 47.1(11)
C98 O16 C97' 121.4(14)
C98 O16 C97 105.4(15)
C97' O16 C97 26.4(11)
C77 C75 C78 124.3(7)
C77 C75 S5 116.3(5)
C78 C75 S5 119.4(6)
C89 C76 S6 121.8(5)
C89 C76 S5 121.6(5)
S6 C76 S5 116.5(4)
C75 C77 S6 118.5(6)
C75 C77 H77A 120.8
S6 C77 H77A 120.8
O9 C78 C75 106.9(6)
O9 C78 H78A 110.3
C75 C78 H78A 110.3
O9 C78 H78B 110.3
C75 C78 H78B 110.3
H78A C78 H78B 108.6
O9 C79 C80 109.2(7)
O9 C79 H79A 109.8
C80 C79 H79A 109.8
O9 C79 H79B 109.8
C80 C79 H79B 109.8
H79A C79 H79B 108.3
O10 C80 C79 110.5(8)
O10 C80 H80A 109.6
C79 C80 H80A 109.6
O10 C80 H80B 109.6
C79 C80 H80B 109.6
H80A C80 H80B 108.1
C82 C81 O10 117.2(9)
C82 C81 H81A 108.0
O10 C81 H81A 108.0
C82 C81 H81B 108.0
O10 C81 H81B 108.0
H81A C81 H81B 107.2
C81 C82 O11 115.9(9)
C81 C82 H82A 108.3
O11 C82 H82A 108.3
C81 C82 H82B 108.3
O11 C82 H82B 108.3
H82A C82 H82B 107.4
O11 C83 C84 119.1(12)
O11 C83 H83A 107.5
C84 C83 H83A 107.5
O11 C83 H83B 107.5
C84 C83 H83B 107.5
H83A C83 H83B 107.0
O12 C84 C83 128.1(17)
O12 C84 H84A 105.3
C83 C84 H84A 105.3
O12 C84 H84B 105.3
C83 C84 H84B 105.3
H84A C84 H84B 106.0
O12 C85 C86 109.9(9)
O12 C85 H85A 109.7
C86 C85 H85A 109.7
O12 C85 H85B 109.7
C86 C85 H85B 109.7
H85A C85 H85B 108.2
C87 C86 C85 173.8(10)
C86 C87 C100 177.0(11)
C90 C88 C91 128.2(7)
C90 C88 S7 116.9(6)
C91 C88 S7 115.0(6)
C76 C89 S7 120.7(5)
C76 C89 S8 123.7(5)
S7 C89 S8 115.6(4)
C88 C90 S8 117.7(6)
C88 C90 H90A 121.1
S8 C90 H90A 121.1
O13 C91 C88 106.0(6)
O13 C91 H91A 110.5
C88 C91 H91A 110.5
O13 C91 H91B 110.5
C88 C91 H91B 110.5
H91A C91 H91B 108.7
O13 C92 C93 109.5(6)
O13 C92 H92A 109.8
C93 C92 H92A 109.8
O13 C92 H92B 109.8
C93 C92 H92B 109.8
H92A C92 H92B 108.2
O14 C93 C92 111.9(7)
O14 C93 H93A 109.2
C92 C93 H93A 109.2
O14 C93 H93B 109.2
C92 C93 H93B 109.2
H93A C93 H93B 107.9
O14 C94 C95 111.8(8)
O14 C94 H94A 109.3
C95 C94 H94A 109.3
O14 C94 H94B 109.3
C95 C94 H94B 109.3
H94A C94 H94B 107.9
O15 C95 C94 111.1(12)
O15 C95 H95A 109.4
C94 C95 H95A 109.4
O15 C95 H95B 109.4
C94 C95 H95B 109.4
H95A C95 H95B 108.0
C97 C96 O15 103(2)
C97 C96 H96A 111.1
O15 C96 H96A 111.1
C97 C96 H96B 111.1
O15 C96 H96B 111.1
H96A C96 H96B 109.0
C96 C97 O16 104(2)
C96 C97 H97A 111.0
O16 C97 H97A 111.0
C96 C97 H97B 111.0
O16 C97 H97B 111.0
H97A C97 H97B 109.0
O15 C96' C97' 101.3(17)
O15 C96' H96C 111.5
C97' C96' H96C 111.5
O15 C96' H96D 111.5
C97' C96' H96D 111.5
H96C C96' H96D 109.3
O16 C97' C96' 111(2)
O16 C97' H97C 109.5
C96' C97' H97C 109.5
O16 C97' H97D 109.5
C96' C97' H97D 109.5
H97C C97' H97D 108.1
O16 C98 C99 111.1(8)
O16 C98 H98A 109.4
C99 C98 H98A 109.4
O16 C98 H98B 109.4
C99 C98 H98B 109.4
H98A C98 H98B 108.0
C100 C99 C98 177.9(11)
C99 C100 C87 178.3(12)
F5 P1 F4 158.2(6)
F5 P1 F2 93.0(5)
F4 P1 F2 99.0(5)
F5 P1 F1 102.1(5)
F4 P1 F1 95.3(5)
F2 P1 F1 93.8(4)
F5 P1 F6 79.9(6)
F4 P1 F6 81.8(6)
F2 P1 F6 90.8(5)
F1 P1 F6 174.9(6)
F5 P1 F3 80.9(6)
F4 P1 F3 87.2(6)
F2 P1 F3 173.8(6)
F1 P1 F3 86.4(5)
F6 P1 F3 89.3(6)
F11 P2 F8 153.5(9)
F11 P2 F7 101.2(6)
F8 P2 F7 103.0(5)
F11 P2 F12 77.0(8)
F8 P2 F12 78.9(8)
F7 P2 F12 177.9(8)
F11 P2 F10 93.4(7)
F8 P2 F10 94.3(6)
F7 P2 F10 97.1(5)
F12 P2 F10 82.0(6)
F11 P2 F9 82.4(7)
F8 P2 F9 85.4(6)
F7 P2 F9 93.4(4)
F12 P2 F9 87.4(7)
F10 P2 F9 169.3(6)
O17 Cl1 O18 109.4(7)
O17 Cl1 O19 115.1(7)
O18 Cl1 O19 106.6(7)
O17 Cl1 O20 112.9(6)
O18 Cl1 O20 104.8(5)
O19 Cl1 O20 107.4(5)
O22' Cl2 O23 144.6(16)
O22' Cl2 O24' 124(2)
O23 Cl2 O24' 64.6(14)
O22' Cl2 O21 93.8(17)
O23 Cl2 O21 112.8(7)
O24' Cl2 O21 116.9(10)
O22' Cl2 O22 30.5(15)
O23 Cl2 O22 114.1(9)
O24' Cl2 O22 118.9(15)
O21 Cl2 O22 117.8(10)
O22' Cl2 O24 87.9(15)
O23 Cl2 O24 106.0(9)
O24' Cl2 O24 41.6(13)
O21 Cl2 O24 105.2(7)
O22 Cl2 O24 98.7(10)
O22' Cl2 O23' 106.3(15)
O23 Cl2 O23' 50.9(9)
O24' Cl2 O23' 115.2(16)
O21 Cl2 O23' 94.8(12)
O22 Cl2 O23' 85.0(10)
O24 Cl2 O23' 154.8(11)
O27 Cl3 O26' 131.5(11)
O27 Cl3 O28' 58.9(11)
O26' Cl3 O28' 114.8(12)
O27 Cl3 O25 116.5(9)
O26' Cl3 O25 111.1(8)
O28' Cl3 O25 107.1(9)
O27 Cl3 O26 116.5(12)
O26' Cl3 O26 35.6(12)
O28' Cl3 O26 141.8(12)
O25 Cl3 O26 107.6(10)
O27 Cl3 O27' 41.7(10)
O26' Cl3 O27' 106.9(12)
O28' Cl3 O27' 99.1(13)
O25 Cl3 O27' 117.5(9)
O26 Cl3 O27' 78.5(13)
O27 Cl3 O28 101.8(13)
O26' Cl3 O28 69.8(13)
O28' Cl3 O28 48.5(9)
O25 Cl3 O28 108.9(7)
O26 Cl3 O28 104.4(12)
O27' Cl3 O28 130.2(11)
O31 Cl4 O29 124.0(14)
O31 Cl4 O30' 103(2)
O29 Cl4 O30' 97.7(18)
O31 Cl4 O32' 119(3)
O29 Cl4 O32' 90.8(17)
O30' Cl4 O32' 123(2)
O31 Cl4 O30 108.4(12)
O29 Cl4 O30 120.4(12)
O30' Cl4 O30 40.5(16)
O32' Cl4 O30 87(2)
O31 Cl4 O32 80(2)
O29 Cl4 O32 100.8(11)
O30' Cl4 O32 155(2)
O32' Cl4 O32 41.4(13)
O30 Cl4 O32 114.9(18)
O31 Cl4 O31' 28.8(18)
O29 Cl4 O31' 97.1(17)
O30' Cl4 O31' 99(2)
O32' Cl4 O31' 136(2)
O30 Cl4 O31' 123.4(16)
O32 Cl4 O31' 95(2)
C103 O33 C102 110.7(10)
C102 C101 H10B 109.5
C102 C101 H10C 109.5
H10B C101 H10C 109.5
C102 C101 H10D 109.5
H10B C101 H10D 109.5
H10C C101 H10D 109.5
C101 C102 O33 111.8(12)
C101 C102 H10E 109.3
O33 C102 H10E 109.3
C101 C102 H10F 109.3
O33 C102 H10F 109.3
H10E C102 H10F 107.9
C104 C103 O33 98.2(11)
C104 C103 H10G 112.1
O33 C103 H10G 112.1
C104 C103 H10H 112.1
O33 C103 H10H 112.1
H10G C103 H10H 109.8
C103 C104 H10I 109.5
C103 C104 H10J 109.5
H10I C104 H10J 109.5
C103 C104 H10K 109.5
H10I C104 H10K 109.5
H10J C104 H10K 109.5
O1S N1S O2S 122.6(7)
O1S N1S C1S 119.8(7)
O2S N1S C1S 117.6(7)
N1S C1S H1S1 109.5
N1S C1S H1S2 109.5
H1S1 C1S H1S2 109.5
N1S C1S H1S3 109.5
H1S1 C1S H1S3 109.5
H1S2 C1S H1S3 109.5
O3S N2S O4S 121.2(8)
O3S N2S C2S 121.1(8)
O4S N2S C2S 117.6(8)
N2S C2S H2S1 109.5
N2S C2S H2S2 109.5
H2S1 C2S H2S2 109.5
N2S C2S H2S3 109.5
H2S1 C2S H2S3 109.5
H2S2 C2S H2S3 109.5
O5S N3S O6S 124.5(12)
O5S N3S C3S 119.4(12)
O6S N3S C3S 116.0(11)
N3S C3S H3S1 109.5
N3S C3S H3S2 109.5
H3S1 C3S H3S2 109.5
N3S C3S H3S3 109.5
H3S1 C3S H3S3 109.5
H3S2 C3S H3S3 109.5
O7S N4S O8S 125.0(17)
O7S N4S C4S 119.5(18)
O8S N4S C4S 115.1(12)
N4S C4S H4S1 109.5
N4S C4S H4S2 109.5
H4S1 C4S H4S2 109.5
N4S C4S H4S3 109.5
H4S1 C4S H4S3 109.5
H4S2 C4S H4S3 109.5
O9S N5S O10S 119.8(14)
O9S N5S C5S 123.2(14)
O10S N5S C5S 108.3(12)
N5S C5S H5S1 109.5
N5S C5S H5S2 109.5
H5S1 C5S H5S2 109.5
N5S C5S H5S3 109.5
H5S1 C5S H5S3 109.5
H5S2 C5S H5S3 109.5

loop_
_geom_bond_atom_site_label_1
_geom_bond_atom_site_label_2
_geom_bond_distance
N1 C2 1.330(9)
N1 C6 1.334(11)
N1 C1 1.528(10)
N2 C10 1.342(9)
N2 C9 1.356(9)
N2 C12 1.473(9)
N3 C30 1.318(9)
N3 C26 1.358(9)
N3 C25 1.501(9)
N4 C33 1.306(9)
N4 C34 1.355(9)
N4 C36 1.512(9)
C1 C46 1.496(11)
C1 H1A 0.9900
C1 H1B 0.9900
C2 C3 1.335(10)
C2 H2A 0.9500
C3 C4 1.386(10)
C3 H3A 0.9500
C4 C5 1.400(10)
C4 C7 1.479(10)
C5 C6 1.355(12)
C5 H5A 0.9500
C6 H6A 0.9500
C7 C11 1.380(10)
C7 C8 1.397(10)
C8 C9 1.385(10)
C8 H8A 0.9500
C9 H9A 0.9500
C10 C11 1.400(10)
C10 H10A 0.9500
C11 H11A 0.9500
C12 C13 1.494(10)
C12 H12A 0.9900
C12 H12B 0.9900
C13 C14 1.386(10)
C13 C18 1.390(10)
C14 C15 1.376(10)
C14 H14A 0.9500
C15 C16 1.400(10)
C15 H15A 0.9500
C16 C17 1.413(9)
C16 C19 1.489(10)
C17 C18 1.368(10)
C17 H17A 0.9500
C18 H18A 0.9500
C19 C24 1.384(10)
C19 C20 1.408(10)
C20 C21 1.377(10)
C20 H20A 0.9500
C21 C22 1.386(10)
C21 H21A 0.9500
C22 C23 1.403(10)
C22 C25 1.475(10)
C23 C24 1.410(10)
C23 H23A 0.9500
C24 H24A 0.9500
C25 H25A 0.9900
C25 H25B 0.9900
C26 C27 1.356(10)
C26 H26A 0.9500
C27 C28 1.404(10)
C27 H27A 0.9500
C28 C29 1.394(9)
C28 C31 1.476(10)
C29 C30 1.364(11)
C29 H29A 0.9500
C30 H30A 0.9500
C31 C35 1.385(10)
C31 C32 1.400(9)
C32 C33 1.367(10)
C32 H32A 0.9500
C33 H33A 0.9500
C34 C35 1.345(11)
C34 H34A 0.9500
C35 H35A 0.9500
C36 C37 1.477(10)
C36 H36A 0.9900
C36 H36B 0.9900
C37 C38 1.387(10)
C37 C42 1.399(10)
C38 C39 1.385(10)
C38 H38A 0.9500
C39 C40 1.394(10)
C39 H39A 0.9500
C40 C41 1.384(10)
C40 C43 1.493(11)
C41 C42 1.385(11)
C41 H41A 0.9500
C42 H42A 0.9500
C43 C44 1.400(10)
C43 C48 1.410(10)
C44 C45 1.397(11)
C44 H44A 0.9500
C45 C46 1.371(11)
C45 H45A 0.9500
C46 C47 1.398(11)
C47 C48 1.350(11)
C47 H47A 0.9500
C48 H48A 0.9500
S1 C50 1.724(7)
S1 C49 1.748(7)
S2 C51 1.707(8)
S2 C50 1.715(7)
S3 C63 1.720(7)
S3 C62 1.730(8)
S4 C64 1.702(8)
S4 C63 1.725(7)
O1 C53 1.418(9)
O1 C52 1.422(9)
O2 C55 1.407(11)
O2 C54 1.436(10)
O3 C56 1.388(10)
O3 C57 1.436(10)
O4 C59 1.418(10)
O4 C58 1.427(10)
O5 C65 1.421(9)
O5 C66 1.427(10)
O6 C67 1.406(11)
O6 C68 1.473(12)
O7 C69 1.368(12)
O7 C70 1.454(11)
O8 C72 1.366(12)
O8 C71 1.422(12)
C49 C51 1.320(10)
C49 C52 1.504(10)
C50 C63 1.392(10)
C51 H51A 0.9500
C52 H52A 0.9900
C52 H52B 0.9900
C53 C54 1.479(11)
C53 H53A 0.9900
C53 H53B 0.9900
C54 H54A 0.9900
C54 H54B 0.9900
C55 C56 1.486(13)
C55 H55A 0.9900
C55 H55B 0.9900
C56 H56A 0.9900
C56 H56B 0.9900
C57 C58 1.490(13)
C57 H57A 0.9900
C57 H57B 0.9900
C58 H58A 0.9900
C58 H58B 0.9900
C59 C60 1.472(13)
C59 H59A 0.9900
C59 H59B 0.9900
C60 C61 1.179(13)
C61 C74 1.410(15)
C62 C64 1.327(10)
C62 C65 1.511(11)
C64 H64A 0.9500
C65 H65A 0.9900
C65 H65B 0.9900
C66 C67 1.490(12)
C66 H66A 0.9900
C66 H66B 0.9900
C67 H67A 0.9900
C67 H67B 0.9900
C68 C69 1.500(14)
C68 H68A 0.9900
C68 H68B 0.9900
C69 H69A 0.9900
C69 H69B 0.9900
C70 C71 1.444(15)
C70 H70A 0.9900
C70 H70B 0.9900
C71 H71A 0.9900
C71 H71B 0.9900
C72 C73 1.447(15)
C72 H72A 0.9900
C72 H72B 0.9900
C73 C74 1.197(13)
S5 C76 1.727(6)
S5 C75 1.731(7)
S6 C76 1.695(7)
S6 C77 1.712(7)
S7 C89 1.708(6)
S7 C88 1.734(8)
S8 C89 1.721(7)
S8 C90 1.736(7)
O9 C78 1.437(9)
O9 C79 1.438(8)
O10 C80 1.373(10)
O10 C81 1.421(11)
O11 C83 1.327(14)
O11 C82 1.421(12)
O12 C84 1.195(15)
O12 C85 1.379(12)
O13 C91 1.396(9)
O13 C92 1.434(8)
O14 C94 1.407(11)
O14 C93 1.420(11)
O15 C95 1.333(16)
O15 C96' 1.47(2)
O15 C96 1.50(3)
O16 C98 1.389(11)
O16 C97' 1.43(3)
O16 C97 1.52(3)
C75 C77 1.327(10)
C75 C78 1.504(9)
C76 C89 1.404(9)
C77 H77A 0.9500
C78 H78A 0.9900
C78 H78B 0.9900
C79 C80 1.486(13)
C79 H79A 0.9900
C79 H79B 0.9900
C80 H80A 0.9900
C80 H80B 0.9900
C81 C82 1.367(15)
C81 H81A 0.9900
C81 H81B 0.9900
C82 H82A 0.9900
C82 H82B 0.9900
C83 C84 1.425(18)
C83 H83A 0.9900
C83 H83B 0.9900
C84 H84A 0.9900
C84 H84B 0.9900
C85 C86 1.423(13)
C85 H85A 0.9900
C85 H85B 0.9900
C86 C87 1.217(12)
C87 C100 1.374(13)
C88 C90 1.311(11)
C88 C91 1.507(10)
C90 H90A 0.9500
C91 H91A 0.9900
C91 H91B 0.9900
C92 C93 1.502(12)
C92 H92A 0.9900
C92 H92B 0.9900
C93 H93A 0.9900
C93 H93B 0.9900
C94 C95 1.503(16)
C94 H94A 0.9900
C94 H94B 0.9900
C95 H95A 0.9900
C95 H95B 0.9900
C96 C97 1.45(5)
C96 H96A 0.9900
C96 H96B 0.9900
C97 H97A 0.9900
C97 H97B 0.9900
C96' C97' 1.55(4)
C96' H96C 0.9900
C96' H96D 0.9900
C97' H97C 0.9900
C97' H97D 0.9900
C98 C99 1.503(13)
C98 H98A 0.9900
C98 H98B 0.9900
C99 C100 1.183(12)
P1 F5 1.370(8)
P1 F4 1.433(8)
P1 F2 1.507(8)
P1 F1 1.527(6)
P1 F6 1.592(9)
P1 F3 1.620(10)
P2 F11 1.368(10)
P2 F8 1.383(8)
P2 F7 1.407(7)
P2 F12 1.561(12)
P2 F10 1.567(10)
P2 F9 1.572(11)
Cl1 O17 1.363(8)
Cl1 O18 1.371(9)
Cl1 O19 1.427(8)
Cl1 O20 1.457(8)
Cl2 O22' 1.26(3)
Cl2 O23 1.331(10)
Cl2 O24' 1.367(18)
Cl2 O21 1.413(8)
Cl2 O22 1.458(16)
Cl2 O24 1.543(11)
Cl2 O23' 1.57(2)
Cl3 O27 1.287(16)
Cl3 O26' 1.329(17)
Cl3 O28' 1.406(16)
Cl3 O25 1.406(6)
Cl3 O26 1.431(17)
Cl3 O27' 1.433(19)
Cl3 O28 1.536(19)
Cl4 O31 1.32(2)
Cl4 O29 1.409(8)
Cl4 O30' 1.44(3)
Cl4 O32' 1.46(3)
Cl4 O30 1.46(2)
Cl4 O32 1.56(2)
Cl4 O31' 1.73(4)
O33 C103 1.427(16)
O33 C102 1.624(18)
C101 C102 1.53(2)
C101 H10B 0.9800
C101 H10C 0.9800
C101 H10D 0.9800
C102 H10E 0.9900
C102 H10F 0.9900
C103 C104 1.37(2)
C103 H10G 0.9900
C103 H10H 0.9900
C104 H10I 0.9800
C104 H10J 0.9800
C104 H10K 0.9800
N1S O1S 1.194(7)
N1S O2S 1.232(8)
N1S C1S 1.453(9)
C1S H1S1 0.9800
C1S H1S2 0.9800
C1S H1S3 0.9800
N2S O3S 1.175(8)
N2S O4S 1.242(8)
N2S C2S 1.446(9)
C2S H2S1 0.9800
C2S H2S2 0.9800
C2S H2S3 0.9800
N3S O5S 1.197(10)
N3S O6S 1.259(11)
N3S C3S 1.448(11)
C3S H3S1 0.9800
C3S H3S2 0.9800
C3S H3S3 0.9800
N4S O7S 1.156(12)
N4S O8S 1.234(14)
N4S C4S 1.371(13)
C4S H4S1 0.9800
C4S H4S2 0.9800
C4S H4S3 0.9800
N5S O9S 1.104(10)
N5S O10S 1.306(12)
N5S C5S 1.414(13)
C5S H5S1 0.9800
C5S H5S2 0.9800
C5S H5S3 0.9800

loop_
_geom_torsion_atom_site_label_1
_geom_torsion_atom_site_label_2
_geom_torsion_atom_site_label_3
_geom_torsion_atom_site_label_4
_geom_torsion
C2 N1 C1 C46 92.4(8)
C6 N1 C1 C46 -80.9(9)
C6 N1 C2 C3 5.2(12)
C1 N1 C2 C3 -167.9(7)
N1 C2 C3 C4 -0.7(12)
C2 C3 C4 C5 -3.0(12)
C2 C3 C4 C7 174.4(7)
C3 C4 C5 C6 2.2(12)
C7 C4 C5 C6 -175.2(8)
C2 N1 C6 C5 -6.0(13)
C1 N1 C6 C5 167.4(8)
C4 C5 C6 N1 2.2(14)
C3 C4 C7 C11 177.3(7)
C5 C4 C7 C11 -5.4(11)
C3 C4 C7 C8 -5.4(11)
C5 C4 C7 C8 172.0(8)
C11 C7 C8 C9 0.6(11)
C4 C7 C8 C9 -176.9(7)
C10 N2 C9 C8 -1.9(11)
C12 N2 C9 C8 174.1(7)
C7 C8 C9 N2 0.7(12)
C9 N2 C10 C11 1.6(11)
C12 N2 C10 C11 -174.3(7)
C8 C7 C11 C10 -0.9(11)
C4 C7 C11 C10 176.6(7)
N2 C10 C11 C7 -0.2(12)
C10 N2 C12 C13 98.2(8)
C9 N2 C12 C13 -77.8(8)
N2 C12 C13 C14 80.4(8)
N2 C12 C13 C18 -95.9(8)
C18 C13 C14 C15 3.1(10)
C12 C13 C14 C15 -173.3(6)
C13 C14 C15 C16 -3.7(10)
C14 C15 C16 C17 2.3(10)
C14 C15 C16 C19 -180.0(6)
C15 C16 C17 C18 -0.5(10)
C19 C16 C17 C18 -178.1(6)
C16 C17 C18 C13 0.0(10)
C14 C13 C18 C17 -1.3(10)
C12 C13 C18 C17 175.0(6)
C15 C16 C19 C24 152.7(7)
C17 C16 C19 C24 -29.7(10)
C15 C16 C19 C20 -29.1(9)
C17 C16 C19 C20 148.5(6)
C24 C19 C20 C21 1.5(9)
C16 C19 C20 C21 -176.7(6)
C19 C20 C21 C22 0.3(10)
C20 C21 C22 C23 -2.0(10)
C20 C21 C22 C25 172.1(6)
C21 C22 C23 C24 1.9(9)
C25 C22 C23 C24 -172.2(6)
C20 C19 C24 C23 -1.6(9)
C16 C19 C24 C23 176.6(6)
C22 C23 C24 C19 -0.1(10)
C21 C22 C25 N3 -62.9(8)
C23 C22 C25 N3 111.1(7)
C30 N3 C25 C22 91.7(8)
C26 N3 C25 C22 -78.0(8)
C30 N3 C26 C27 -2.7(11)
C25 N3 C26 C27 167.0(7)
N3 C26 C27 C28 -1.6(11)
C26 C27 C28 C29 4.8(11)
C26 C27 C28 C31 -175.1(7)
C27 C28 C29 C30 -4.0(11)
C31 C28 C29 C30 175.9(7)
C26 N3 C30 C29 3.5(11)
C25 N3 C30 C29 -166.1(7)
C28 C29 C30 N3 0.0(12)
C29 C28 C31 C35 -0.5(11)
C27 C28 C31 C35 179.4(7)
C29 C28 C31 C32 -178.8(7)
C27 C28 C31 C32 1.1(11)
C35 C31 C32 C33 1.1(11)
C28 C31 C32 C33 179.5(7)
C34 N4 C33 C32 -0.4(12)
C36 N4 C33 C32 -174.7(7)
C31 C32 C33 N4 -0.4(12)
C33 N4 C34 C35 0.4(12)
C36 N4 C34 C35 174.8(7)
N4 C34 C35 C31 0.4(13)
C32 C31 C35 C34 -1.1(12)
C28 C31 C35 C34 -179.5(7)
C33 N4 C36 C37 90.6(8)
C34 N4 C36 C37 -83.7(8)
N4 C36 C37 C38 -93.3(8)
N4 C36 C37 C42 83.6(8)
C42 C37 C38 C39 -4.4(10)
C36 C37 C38 C39 172.5(6)
C37 C38 C39 C40 1.1(10)
C38 C39 C40 C41 1.8(10)
C38 C39 C40 C43 -174.5(6)
C39 C40 C41 C42 -1.3(10)
C43 C40 C41 C42 175.1(6)
C40 C41 C42 C37 -2.1(11)
C38 C37 C42 C41 4.9(10)
C36 C37 C42 C41 -172.1(6)
C41 C40 C43 C44 157.0(7)
C39 C40 C43 C44 -26.7(10)
C41 C40 C43 C48 -24.3(10)
C39 C40 C43 C48 152.0(7)
C48 C43 C44 C45 -1.0(11)
C40 C43 C44 C45 177.7(7)
C43 C44 C45 C46 1.9(12)
C44 C45 C46 C47 -2.6(12)
C44 C45 C46 C1 -177.0(7)
N1 C1 C46 C45 107.1(8)
N1 C1 C46 C47 -67.2(10)
C45 C46 C47 C48 2.5(12)
C1 C46 C47 C48 176.9(7)
C46 C47 C48 C43 -1.7(12)
C44 C43 C48 C47 0.9(11)
C40 C43 C48 C47 -177.8(7)
C50 S1 C49 C51 1.7(7)
C50 S1 C49 C52 -173.6(6)
C51 S2 C50 C63 -174.8(7)
C51 S2 C50 S1 1.8(5)
C49 S1 C50 C63 174.6(6)
C49 S1 C50 S2 -2.1(5)
C52 C49 C51 S2 174.1(6)
S1 C49 C51 S2 -0.8(9)
C50 S2 C51 C49 -0.6(7)
C53 O1 C52 C49 172.6(6)
C51 C49 C52 O1 -91.6(9)
S1 C49 C52 O1 83.1(7)
C52 O1 C53 C54 -169.3(6)
C55 O2 C54 C53 -176.9(7)
O1 C53 C54 O2 -69.5(8)
C54 O2 C55 C56 -177.9(7)
C57 O3 C56 C55 170.2(8)
O2 C55 C56 O3 75.2(10)
C56 O3 C57 C58 -163.0(7)
C59 O4 C58 C57 -177.8(7)
O3 C57 C58 O4 -76.6(9)
C58 O4 C59 C60 -72.3(10)
O4 C59 C60 C61 -48(16)
C59 C60 C61 C74 38(30)
C63 S3 C62 C64 1.9(7)
C63 S3 C62 C65 -177.7(7)
S2 C50 C63 S3 1.9(10)
S1 C50 C63 S3 -174.6(4)
S2 C50 C63 S4 177.9(4)
S1 C50 C63 S4 1.4(9)
C62 S3 C63 C50 173.0(7)
C62 S3 C63 S4 -3.3(5)
C64 S4 C63 C50 -172.9(7)
C64 S4 C63 S3 3.4(5)
C65 C62 C64 S4 179.7(7)
S3 C62 C64 S4 0.2(10)
C63 S4 C64 C62 -2.1(8)
C66 O5 C65 C62 -175.5(8)
C64 C62 C65 O5 -152.2(8)
S3 C62 C65 O5 27.3(10)
C65 O5 C66 C67 159.2(9)
C68 O6 C67 C66 79.0(10)
O5 C66 C67 O6 63.0(12)
C67 O6 C68 C69 159.2(8)
C70 O7 C69 C68 172.1(8)
O6 C68 C69 O7 73.8(11)
C69 O7 C70 C71 -170.6(8)
C72 O8 C71 C70 -177.5(8)
O7 C70 C71 O8 -76.3(10)
C71 O8 C72 C73 -67.5(11)
O8 C72 C73 C74 -101(11)
C72 C73 C74 C61 138(17)
C60 C61 C74 C73 -167(17)
C76 S5 C75 C77 -0.1(7)
C76 S5 C75 C78 -177.8(6)
C77 S6 C76 C89 -175.8(6)
C77 S6 C76 S5 2.2(5)
C75 S5 C76 C89 176.5(6)
C75 S5 C76 S6 -1.5(5)
C78 C75 C77 S6 179.3(6)
S5 C75 C77 S6 1.7(9)
C76 S6 C77 C75 -2.3(7)
C79 O9 C78 C75 176.1(7)
C77 C75 C78 O9 -109.8(9)
S5 C75 C78 O9 67.7(8)
C78 O9 C79 C80 -162.6(7)
C81 O10 C80 C79 -164.0(8)
O9 C79 C80 O10 -64.3(10)
C80 O10 C81 C82 -88.1(11)
O10 C81 C82 O11 -60.7(15)
C83 O11 C82 C81 -158.9(12)
C82 O11 C83 C84 -167.7(16)
C85 O12 C84 C83 167.7(16)
O11 C83 C84 O12 42(3)
C84 O12 C85 C86 -128.7(17)
O12 C85 C86 C87 -7(11)
C85 C86 C87 C100 44(26)
C89 S7 C88 C90 2.3(8)
C89 S7 C88 C91 -179.3(7)
S6 C76 C89 S7 1.7(9)
S5 C76 C89 S7 -176.2(4)
S6 C76 C89 S8 -179.7(4)
S5 C76 C89 S8 2.4(10)
C88 S7 C89 C76 175.4(7)
C88 S7 C89 S8 -3.3(5)
C90 S8 C89 C76 -175.6(7)
C90 S8 C89 S7 3.1(5)
C91 C88 C90 S8 -178.6(8)
S7 C88 C90 S8 -0.5(10)
C89 S8 C90 C88 -1.5(8)
C92 O13 C91 C88 172.5(8)
C90 C88 C91 O13 -154.4(9)
S7 C88 C91 O13 27.4(10)
C91 O13 C92 C93 169.0(8)
C94 O14 C93 C92 85.5(8)
O13 C92 C93 O14 68.5(9)
C93 O14 C94 C95 -174.6(9)
C96' O15 C95 C94 -176.8(10)
C96 O15 C95 C94 -139.8(17)
O14 C94 C95 O15 -57.8(13)
C95 O15 C96 C97 -93(2)
C96' O15 C96 C97 -38.9(19)
O15 C96 C97 O16 -81(3)
C98 O16 C97 C96 -173(2)
C97' O16 C97 C96 -42(4)
C95 O15 C96' C97' 179.0(15)
C96 O15 C96' C97' 36.5(16)
C98 O16 C97' C96' 101(2)
C97 O16 C97' C96' 43(4)
O15 C96' C97' O16 74(2)
C97' O16 C98 C99 -81.8(16)
C97 O16 C98 C99 -58.7(15)
O16 C98 C99 C100 -27(34)
C98 C99 C100 C87 -143(31)
C86 C87 C100 C99 -3(50)
C103 O33 C102 C101 177.0(13)
C102 O33 C103 C104 179.9(11)
